data_7000486
loop_
_publ_author_name
'Lin, Jing-Xiang'
'L\"u, Jian'
'Cao, Rong'
'Chen, Jiu-Tong'
'Su, Cheng-Yong'

_publ_section_title
;
 Supramolecular assembly from decavanadate anion and
 decamethylcucurbit[5]uril
;
_journal_issue 7
_journal_name_full 'Dalton Transactions'
_journal_page_first 1101
_journal_page_last 1103
_journal_paper_doi 10.1039/b817537n
_journal_year 2009
_chemical_formula_sum 'C80 H170 Li4 N40 O82 V10'
_chemical_formula_weight 3538.76
_chemical_name_common monoclinic
_chemical_name_systematic
;
?
;
_space_group_IT_number 14
_symmetry_cell_setting monoclinic
_symmetry_space_group_name_Hall '-P 2ybc'
_symmetry_space_group_name_H-M 'P 1 21/c 1'
_atom_sites_solution_hydrogens geom
_atom_sites_solution_primary direct
_atom_sites_solution_secondary difmap
_audit_creation_method SHELXL-97
_cell_angle_alpha 90.00
_cell_angle_beta 100.5560(10)
_cell_angle_gamma 90.00
_cell_formula_units_Z 2
_cell_length_a 16.4177(2)
_cell_length_b 17.5174(2)
_cell_length_c 24.9683(2)
_cell_measurement_reflns_used 10860
_cell_measurement_temperature 143(2)
_cell_measurement_theta_max 63.1061
_cell_measurement_theta_min 3.0933
_cell_volume 7059.24(13)
_computing_cell_refinement 'SHELXS-97 (Sheldrick, 1990)'
_computing_data_collection 'SHELXS-97 (Sheldrick, 1990)'
_computing_data_reduction 'SHELXS-97 (Sheldrick, 1990)'
_computing_molecular_graphics 'SHELXS-97 (Sheldrick, 1990)'
_computing_publication_material 'SHELXS-97 (Sheldrick, 1990)'
_computing_structure_refinement 'SHELXL-97 (Sheldrick, 1997)'
_computing_structure_solution 'SHELXS-97 (Sheldrick, 1990)'
_diffrn_ambient_temperature 293(2)
_diffrn_measured_fraction_theta_full 0.959
_diffrn_measured_fraction_theta_max 0.959
_diffrn_radiation_monochromator mirror
_diffrn_radiation_source 'Ultra (Cu) X-ray Source'
_diffrn_radiation_type CuK\a
_diffrn_radiation_wavelength 1.54180
_diffrn_reflns_av_R_equivalents 0.0256
_diffrn_reflns_av_sigmaI/netI 0.0440
_diffrn_reflns_limit_h_max 18
_diffrn_reflns_limit_h_min -16
_diffrn_reflns_limit_k_max 20
_diffrn_reflns_limit_k_min -18
_diffrn_reflns_limit_l_max 28
_diffrn_reflns_limit_l_min -27
_diffrn_reflns_number 22445
_diffrn_reflns_theta_full 63.19
_diffrn_reflns_theta_max 63.19
_diffrn_reflns_theta_min 3.10
_exptl_absorpt_coefficient_mu 6.160
_exptl_absorpt_correction_T_max 1.00000
_exptl_absorpt_correction_T_min 0.83614
_exptl_absorpt_correction_type multi-scan
_exptl_crystal_colour yellow
_exptl_crystal_density_diffrn 1.676
_exptl_crystal_density_method 'not measured'
_exptl_crystal_description block
_exptl_crystal_F_000 3648
_exptl_crystal_size_max 0.30
_exptl_crystal_size_mid 0.25
_exptl_crystal_size_min 0.20
_refine_diff_density_max 1.474
_refine_diff_density_min -0.552
_refine_diff_density_rms 0.099
_refine_ls_extinction_method none
_refine_ls_goodness_of_fit_ref 1.045
_refine_ls_hydrogen_treatment mixed
_refine_ls_matrix_type full
_refine_ls_number_parameters 1096
_refine_ls_number_reflns 11007
_refine_ls_number_restraints 2
_refine_ls_restrained_S_all 1.045
_refine_ls_R_factor_all 0.0556
_refine_ls_R_factor_gt 0.0449
_refine_ls_shift/su_max 0.002
_refine_ls_shift/su_mean 0.000
_refine_ls_structure_factor_coef Fsqd
_refine_ls_weighting_details 'calc w=1/[\s^2^(Fo^2^)+(0.1000P)^2^+0.0000P] where P=(Fo^2^+2Fc^2^)/3'
_refine_ls_weighting_scheme calc
_refine_ls_wR_factor_gt 0.1396
_refine_ls_wR_factor_ref 0.1461
_reflns_number_gt 8620
_reflns_number_total 11007
_reflns_threshold_expression >2sigma(I)
_cod_data_source_file b817537n.txt
_cod_data_source_block 3
_cod_original_sg_symbol_H-M p21/c
_cod_database_code 7000486

loop_
_symmetry_equiv_pos_as_xyz
'x, y, z'
'-x, y+1/2, -z+1/2'
'-x, -y, -z'
'x, -y-1/2, z-1/2'

loop_
_atom_site_label
_atom_site_type_symbol
_atom_site_fract_x
_atom_site_fract_y
_atom_site_fract_z
_atom_site_U_iso_or_equiv
_atom_site_adp_type
_atom_site_occupancy
_atom_site_symmetry_multiplicity
_atom_site_calc_flag
_atom_site_refinement_flags
_atom_site_disorder_assembly
_atom_site_disorder_group
C1 C -0.0607(2) 0.0463(2) 0.27909(15) 0.0156(8) Uani 1 1 d . . .
C2 C -0.0212(2) -0.0095(2) 0.36594(15) 0.0164(8) Uani 1 1 d . . .
C3 C -0.1154(2) -0.0298(2) 0.34193(16) 0.0181(8) Uani 1 1 d . . .
C4 C -0.1070(3) 0.0368(2) 0.42505(16) 0.0179(8) Uani 1 1 d . . .
C5 C 0.0360(3) -0.0774(2) 0.38081(17) 0.0230(9) Uani 1 1 d . . .
H5A H 0.0184 -0.1060 0.4094 0.035 Uiso 1 1 calc R . .
H5B H 0.0916 -0.0596 0.3929 0.035 Uiso 1 1 calc R . .
H5C H 0.0341 -0.1095 0.3494 0.035 Uiso 1 1 calc R . .
C6 C -0.1325(3) -0.1144(2) 0.33220(18) 0.0249(9) Uani 1 1 d . . .
H6A H -0.1219 -0.1411 0.3664 0.037 Uiso 1 1 calc R . .
H6B H -0.0971 -0.1342 0.3089 0.037 Uiso 1 1 calc R . .
H6C H -0.1893 -0.1215 0.3152 0.037 Uiso 1 1 calc R . .
C7 C -0.2094(2) 0.0167(2) 0.25281(15) 0.0201(9) Uani 1 1 d . . .
H7A H -0.1985 0.0278 0.2167 0.024 Uiso 1 1 calc R . .
H7B H -0.2354 -0.0332 0.2514 0.024 Uiso 1 1 calc R . .
C8 C -0.2473(2) -0.0076(2) 0.38393(16) 0.0207(9) Uani 1 1 d . . .
H8A H -0.2663 -0.0553 0.3662 0.025 Uiso 1 1 calc R . .
H8B H -0.2548 -0.0110 0.4215 0.025 Uiso 1 1 calc R . .
C9 C -0.2755(2) 0.1411(2) 0.24055(14) 0.0162(8) Uani 1 1 d . . .
C10 C -0.3309(2) 0.0591(2) 0.29911(15) 0.0177(8) Uani 1 1 d . . .
C11 C -0.3788(2) 0.1386(2) 0.29452(15) 0.0178(8) Uani 1 1 d . . .
C12 C -0.3151(2) 0.1171(2) 0.38575(15) 0.0185(9) Uani 1 1 d . . .
C13 C -0.3837(3) -0.0098(2) 0.27771(17) 0.0252(9) Uani 1 1 d . . .
H13A H -0.4038 -0.0038 0.2393 0.038 Uiso 1 1 calc R . .
H13B H -0.4298 -0.0136 0.2963 0.038 Uiso 1 1 calc R . .
H13C H -0.3508 -0.0553 0.2840 0.038 Uiso 1 1 calc R . .
C14 C -0.4721(2) 0.1332(3) 0.27522(17) 0.0246(9) Uani 1 1 d . . .
H14A H -0.4962 0.1047 0.3012 0.037 Uiso 1 1 calc R . .
H14B H -0.4835 0.1080 0.2405 0.037 Uiso 1 1 calc R . .
H14C H -0.4954 0.1836 0.2717 0.037 Uiso 1 1 calc R . .
C15 C -0.3850(2) 0.2405(2) 0.36892(16) 0.0178(8) Uani 1 1 d . . .
H15A H -0.3853 0.2369 0.4077 0.021 Uiso 1 1 calc R . .
H15B H -0.4415 0.2501 0.3506 0.021 Uiso 1 1 calc R . .
C16 C -0.3650(2) 0.2543(2) 0.23331(15) 0.0164(8) Uani 1 1 d . . .
H16A H -0.4244 0.2584 0.2311 0.020 Uiso 1 1 calc R . .
H16B H -0.3540 0.2563 0.1965 0.020 Uiso 1 1 calc R . .
C17 C -0.2557(2) 0.3508(2) 0.25102(15) 0.0164(8) Uani 1 1 d . . .
C18 C -0.2834(2) 0.4201(2) 0.32629(15) 0.0153(8) Uani 1 1 d . . .
C19 C -0.3499(2) 0.3541(2) 0.31142(15) 0.0164(8) Uani 1 1 d . . .
C20 C -0.2750(2) 0.3347(2) 0.39952(15) 0.0149(8) Uani 1 1 d . . .
C21 C -0.4400(3) 0.3810(3) 0.29843(17) 0.0230(9) Uani 1 1 d . . .
H21A H -0.4548 0.4036 0.3303 0.035 Uiso 1 1 calc R . .
H21B H -0.4755 0.3383 0.2871 0.035 Uiso 1 1 calc R . .
H21C H -0.4461 0.4182 0.2697 0.035 Uiso 1 1 calc R . .
C22 C -0.3184(3) 0.5008(2) 0.32223(16) 0.0217(9) Uani 1 1 d . . .
H22A H -0.3440 0.5112 0.2852 0.033 Uiso 1 1 calc R . .
H22B H -0.2743 0.5366 0.3336 0.033 Uiso 1 1 calc R . .
H22C H -0.3588 0.5055 0.3453 0.033 Uiso 1 1 calc R . .
C23 C -0.1585(2) 0.4551(2) 0.28101(15) 0.0179(8) Uani 1 1 d . . .
H23A H -0.1716 0.5079 0.2878 0.021 Uiso 1 1 calc R . .
H23B H -0.1503 0.4517 0.2436 0.021 Uiso 1 1 calc R . .
C24 C -0.1832(2) 0.4462(2) 0.41690(15) 0.0164(8) Uani 1 1 d . . .
H24A H -0.1891 0.4369 0.4543 0.020 Uiso 1 1 calc R . .
H24B H -0.1957 0.4996 0.4090 0.020 Uiso 1 1 calc R . .
C25 C -0.0226(2) 0.3926(2) 0.29876(15) 0.0168(8) Uani 1 1 d . . .
C26 C -0.0542(2) 0.4657(2) 0.37153(15) 0.0158(8) Uani 1 1 d . . .
C27 C 0.0367(2) 0.4312(2) 0.38781(16) 0.0177(8) Uani 1 1 d . . .
C28 C -0.0579(3) 0.5526(2) 0.37242(17) 0.0219(9) Uani 1 1 d . . .
H28A H -0.0395 0.5705 0.4090 0.033 Uiso 1 1 calc R . .
H28B H -0.1139 0.5690 0.3596 0.033 Uiso 1 1 calc R . .
H28C H -0.0227 0.5730 0.3492 0.033 Uiso 1 1 calc R . .
C29 C 0.1059(2) 0.4892(2) 0.40162(17) 0.0225(9) Uani 1 1 d . . .
H29A H 0.0988 0.5174 0.4334 0.034 Uiso 1 1 calc R . .
H29B H 0.1045 0.5236 0.3716 0.034 Uiso 1 1 calc R . .
H29C H 0.1583 0.4632 0.4086 0.034 Uiso 1 1 calc R . .
C30 C -0.0472(2) 0.3878(2) 0.44932(16) 0.0170(8) Uani 1 1 d . . .
C31 C 0.1158(2) 0.3405(2) 0.33302(16) 0.0198(9) Uani 1 1 d . . .
H31A H 0.1198 0.3390 0.2948 0.024 Uiso 1 1 calc R . .
H31B H 0.1657 0.3647 0.3525 0.024 Uiso 1 1 calc R . .
C32 C 0.0966(2) 0.3394(2) 0.46745(15) 0.0173(8) Uani 1 1 d . . .
H32A H 0.1484 0.3659 0.4672 0.021 Uiso 1 1 calc R . .
H32B H 0.0878 0.3381 0.5048 0.021 Uiso 1 1 calc R . .
C33 C 0.0955(2) 0.2034(2) 0.31757(17) 0.0194(9) Uani 1 1 d . . .
C34 C 0.1496(2) 0.2381(2) 0.40712(16) 0.0175(8) Uani 1 1 d . . .
C35 C 0.1348(2) 0.1486(2) 0.40437(15) 0.0176(8) Uani 1 1 d . . .
C36 C 0.2108(3) 0.1000(2) 0.42752(17) 0.0250(9) Uani 1 1 d . . .
H36A H 0.2274 0.1103 0.4657 0.038 Uiso 1 1 calc R . .
H36B H 0.2554 0.1124 0.4090 0.038 Uiso 1 1 calc R . .
H36C H 0.1971 0.0469 0.4223 0.038 Uiso 1 1 calc R . .
C37 C 0.2403(3) 0.2603(3) 0.42027(19) 0.0264(10) Uani 1 1 d . . .
H37A H 0.2676 0.2433 0.3916 0.040 Uiso 1 1 calc R . .
H37B H 0.2658 0.2369 0.4539 0.040 Uiso 1 1 calc R . .
H37C H 0.2450 0.3148 0.4236 0.040 Uiso 1 1 calc R . .
C38 C 0.0577(2) 0.2037(2) 0.46472(15) 0.0183(8) Uani 1 1 d . . .
C39 C 0.0861(2) 0.0636(2) 0.32081(16) 0.0179(8) Uani 1 1 d . . .
H39A H 0.1253 0.0261 0.3387 0.021 Uiso 1 1 calc R . .
H39B H 0.0929 0.0668 0.2831 0.021 Uiso 1 1 calc R . .
C40 C 0.0401(3) 0.0666(2) 0.45271(16) 0.0202(9) Uani 1 1 d . . .
H40A H 0.0854 0.0302 0.4574 0.024 Uiso 1 1 calc R . .
H40B H 0.0231 0.0726 0.4877 0.024 Uiso 1 1 calc R . .
N1 N -0.1589(2) 0.00089(19) 0.38325(13) 0.0189(7) Uani 1 1 d . . .
N2 N -0.1309(2) 0.01364(19) 0.29080(12) 0.0176(7) Uani 1 1 d . . .
N3 N -0.0286(2) 0.03584(19) 0.41413(12) 0.0192(7) Uani 1 1 d . . .
N4 N 0.0022(2) 0.03661(19) 0.32214(13) 0.0174(7) Uani 1 1 d . . .
N5 N 0.0697(2) 0.13923(19) 0.43646(13) 0.0180(7) Uani 1 1 d . . .
N6 N 0.10626(19) 0.13649(18) 0.34620(12) 0.0161(7) Uani 1 1 d . . .
N7 N 0.10437(19) 0.26189(19) 0.44912(13) 0.0168(7) Uani 1 1 d . . .
N8 N 0.1123(2) 0.26328(19) 0.35260(13) 0.0184(7) Uani 1 1 d . . .
N9 N 0.0293(2) 0.38297(18) 0.43473(13) 0.0169(7) Uani 1 1 d . . .
N10 N 0.0447(2) 0.38678(19) 0.33935(13) 0.0190(7) Uani 1 1 d . . .
N11 N -0.0969(2) 0.43190(19) 0.41209(13) 0.0169(7) Uani 1 1 d . . .
N12 N -0.0814(2) 0.43506(18) 0.31683(12) 0.0161(7) Uani 1 1 d . . .
N13 N -0.24358(19) 0.39992(18) 0.38129(12) 0.0149(7) Uani 1 1 d . . .
N14 N -0.2288(2) 0.40791(18) 0.28708(12) 0.0157(7) Uani 1 1 d . . .
N15 N -0.3334(2) 0.30499(19) 0.35932(12) 0.0160(7) Uani 1 1 d . . .
N16 N -0.3254(2) 0.31924(19) 0.26350(12) 0.0168(7) Uani 1 1 d . . .
N17 N -0.3579(2) 0.16810(19) 0.35022(12) 0.0183(7) Uani 1 1 d . . .
N18 N -0.3378(2) 0.18126(19) 0.25691(12) 0.0172(7) Uani 1 1 d . . .
N19 N -0.2983(2) 0.05340(19) 0.35767(13) 0.0193(7) Uani 1 1 d . . .
N20 N -0.2662(2) 0.07277(19) 0.26659(13) 0.0188(7) Uani 1 1 d . . .
O1 O 0.01457(18) 0.20769(16) 0.49956(12) 0.0246(6) Uani 1 1 d . . .
O2 O -0.06688(17) 0.35907(16) 0.48950(11) 0.0210(6) Uani 1 1 d . . .
O1W O -0.07054(18) 0.22789(18) 0.19606(11) 0.0248(6) Uani 1 1 d D . .
O3 O -0.25410(17) 0.30784(16) 0.44559(10) 0.0189(6) Uani 1 1 d . . .
O2W O -0.2265(2) 0.26639(19) 0.10272(12) 0.0298(7) Uani 1 1 d . . .
O4 O -0.29585(18) 0.12588(17) 0.43521(11) 0.0244(6) Uani 1 1 d . . .
O3W O -0.0078(2) 0.27097(19) 0.60112(12) 0.0282(7) Uani 1 1 d . . .
O5 O -0.12701(19) 0.06227(16) 0.46644(11) 0.0236(6) Uani 1 1 d . . .
O4W O -0.16266(18) 0.20081(18) 0.51116(11) 0.0230(6) Uani 1 1 d . . .
O6 O 0.07704(17) 0.20830(16) 0.26800(11) 0.0215(6) Uani 1 1 d . . .
O7 O -0.05488(17) 0.07761(16) 0.23604(11) 0.0213(6) Uani 1 1 d . . .
O8 O -0.02820(17) 0.36514(17) 0.25302(11) 0.0228(6) Uani 1 1 d . . .
O9 O -0.23449(17) 0.16232(16) 0.20706(11) 0.0217(6) Uani 1 1 d . . .
O10 O -0.22325(17) 0.33375(16) 0.21180(11) 0.0208(6) Uani 1 1 d . . .
O11 O -0.25956(17) 0.61958(17) 0.43809(11) 0.0234(6) Uani 1 1 d . . .
O12 O -0.35321(15) 0.48810(15) 0.44804(10) 0.0160(6) Uani 1 1 d . . .
O13 O -0.29806(15) 0.57558(15) 0.53241(10) 0.0156(6) Uani 1 1 d . . .
O14 O -0.37615(16) 0.69536(15) 0.48130(11) 0.0189(6) Uani 1 1 d . . .
O15 O -0.42679(17) 0.60737(16) 0.39783(10) 0.0194(6) Uani 1 1 d . . .
O16 O -0.38182(16) 0.44856(16) 0.54884(11) 0.0151(5) Uani 1 1 d D . .
O17 O -0.31498(17) 0.54825(16) 0.63569(11) 0.0222(6) Uani 1 1 d . . .
O18 O -0.43564(16) 0.35780(15) 0.45937(10) 0.0171(6) Uani 1 1 d . . .
O19 O -0.53948(15) 0.43638(14) 0.50601(10) 0.0141(5) Uani 1 1 d . . .
O20 O -0.51894(15) 0.47978(15) 0.40812(10) 0.0153(6) Uani 1 1 d . . .
O21 O -0.40712(16) 0.65588(15) 0.57802(10) 0.0178(6) Uani 1 1 d . . .
O22 O -0.58611(18) 0.60660(17) 0.35034(11) 0.0239(6) Uani 1 1 d . . .
O23 O -0.53749(16) 0.68470(15) 0.44397(11) 0.0184(6) Uani 1 1 d . . .
O24 O -0.48424(18) 0.78143(16) 0.52567(12) 0.0268(7) Uani 1 1 d . . .
V1 V -0.37403(4) 0.55979(4) 0.57795(3) 0.01481(16) Uani 1 1 d . . .
V2 V -0.34108(4) 0.60122(4) 0.46314(3) 0.01629(17) Uani 1 1 d . . .
V3 V -0.52845(4) 0.59231(4) 0.40815(3) 0.01503(17) Uani 1 1 d . . .
V4 V -0.43819(4) 0.45250(4) 0.46863(2) 0.01277(16) Uani 1 1 d . . .
V5 V -0.47059(4) 0.69398(4) 0.51032(3) 0.01795(17) Uani 1 1 d . . .
Li1 Li -0.1866(4) 0.2474(4) 0.1779(3) 0.0244(15) Uani 1 1 d . . .
Li2 Li -0.0636(4) 0.2654(4) 0.5285(3) 0.0259(16) Uani 1 1 d . . .
O5W O 0.24311(19) 0.62360(19) 0.45054(13) 0.0260(7) Uani 1 1 d . . .
O6W O -0.1672(2) -0.2778(2) 0.38963(15) 0.0457(10) Uani 1 1 d . . .
O7W O -0.4016(2) 0.7601(2) 0.17128(14) 0.0467(10) Uani 1 1 d . . .
O8W O -0.3851(2) 0.3144(2) 0.08972(15) 0.0404(8) Uani 1 1 d . . .
O9W O 0.2498(2) -0.0525(2) 0.36842(16) 0.0462(9) Uani 1 1 d . . .
O10W O -0.3160(3) 0.7972(3) 0.27271(18) 0.0567(11) Uani 1 1 d . . .
O11W O -0.3435(3) 0.0664(2) 0.52599(15) 0.0558(11) Uani 1 1 d . . .
O12W O -0.2072(3) 0.6664(3) 0.28118(18) 0.0615(13) Uani 1 1 d . . .
O13W O -0.5708(3) 0.2514(3) 0.16367(18) 0.0588(12) Uani 1 1 d . . .
O14W O 0.3256(3) 0.0798(3) 0.31826(17) 0.0613(12) Uani 1 1 d . . .
O16W O -0.4945(8) 0.3759(6) 0.1389(6) 0.093(4) Uani 0.50 1 d P . .
O17W O 0.3884(7) -0.0069(6) 0.3281(4) 0.078(3) Uani 0.50 1 d P . .
O18W O -0.4028(8) -0.0749(10) 0.4513(11) 0.192(11) Uani 0.50 1 d P . .
O19W O -0.5493(9) -0.0781(13) 0.3405(6) 0.142(7) Uani 0.50 1 d P . .
O20W O -0.4494(11) -0.0556(7) 0.5080(17) 0.39(3) Uani 0.50 1 d P . .
O21W O 0.3083(7) 0.1379(6) 0.3072(5) 0.082(3) Uani 0.50 1 d P . .
O22W O -0.1214(9) 0.2232(8) 0.3490(6) 0.127(5) Uani 0.50 1 d P . .
O24W O -0.5004(14) -0.0611(19) 0.5935(8) 0.130(13) Uani 0.25 1 d P . .
O15W O -0.2875(6) -0.1854(4) 0.4400(3) 0.043(2) Uani 0.50 1 d P . .
O23W O -0.3473(16) -0.1622(10) 0.4402(6) 0.064(6) Uani 0.25 1 d P . .
H2 H -0.047(5) 0.276(4) 0.221(3) 0.097 Uiso 1 1 d . . .
H7 H -0.157(5) 0.145(5) 0.498(3) 0.097 Uiso 1 1 d . . .
H8 H -0.203(5) 0.209(5) 0.482(3) 0.097 Uiso 1 1 d . . .
H4 H -0.291(5) 0.275(4) 0.095(3) 0.097 Uiso 1 1 d . . .
H6 H -0.024(5) 0.269(5) 0.629(3) 0.097 Uiso 1 1 d . . .
H3 H -0.203(5) 0.275(5) 0.071(3) 0.097 Uiso 1 1 d . . .
H5 H 0.048(6) 0.268(5) 0.600(3) 0.097 Uiso 1 1 d . . .
H10 H 0.236(5) 0.663(5) 0.425(3) 0.097 Uiso 1 1 d . . .
H19 H -0.284(5) 0.756(5) 0.289(3) 0.097 Uiso 1 1 d . . .
H9 H 0.271(5) 0.591(5) 0.445(3) 0.097 Uiso 1 1 d . . .
H23 H -0.183(5) 0.688(5) 0.253(3) 0.097 Uiso 1 1 d . . .
H16 H -0.378(5) 0.363(5) 0.055(3) 0.097 Uiso 1 1 d . . .
H16' H -0.347(3) 0.430(4) 0.554(3) 0.097 Uiso 1 1 d D . .
H25 H -0.582(5) 0.216(5) 0.139(3) 0.097 Uiso 1 1 d . . .
H15 H -0.405(5) 0.264(5) 0.073(3) 0.097 Uiso 1 1 d . . .
H11 H -0.188(6) -0.288(5) 0.364(3) 0.097 Uiso 1 1 d . . .
H17 H 0.276(5) -0.069(5) 0.406(3) 0.097 Uiso 1 1 d . . .
H24 H -0.247(5) 0.648(5) 0.250(3) 0.097 Uiso 1 1 d . . .
H18 H 0.236(5) -0.102(5) 0.350(3) 0.097 Uiso 1 1 d . . .
H1 H -0.050(5) 0.195(3) 0.219(2) 0.097 Uiso 1 1 d D . .

loop_
_atom_site_aniso_label
_atom_site_aniso_U_11
_atom_site_aniso_U_22
_atom_site_aniso_U_33
_atom_site_aniso_U_23
_atom_site_aniso_U_13
_atom_site_aniso_U_12
C1 0.020(2) 0.0133(19) 0.0144(19) -0.0065(16) 0.0048(16) -0.0020(16)
C2 0.021(2) 0.0128(19) 0.0151(18) -0.0008(16) 0.0020(15) -0.0005(16)
C3 0.021(2) 0.0155(19) 0.0179(19) -0.0026(16) 0.0037(16) -0.0022(16)
C4 0.025(2) 0.0097(18) 0.019(2) 0.0024(16) 0.0053(17) 0.0008(16)
C5 0.027(2) 0.017(2) 0.025(2) 0.0006(18) 0.0041(18) 0.0030(18)
C6 0.025(2) 0.020(2) 0.029(2) -0.0026(18) 0.0030(18) -0.0053(18)
C7 0.021(2) 0.023(2) 0.0166(19) -0.0080(17) 0.0027(16) -0.0039(17)
C8 0.022(2) 0.019(2) 0.023(2) 0.0034(17) 0.0073(17) -0.0019(17)
C9 0.0145(19) 0.021(2) 0.0116(18) -0.0031(16) -0.0004(15) -0.0048(16)
C10 0.017(2) 0.020(2) 0.0163(19) -0.0005(16) 0.0036(15) -0.0031(16)
C11 0.016(2) 0.022(2) 0.0150(19) -0.0020(17) 0.0035(15) -0.0048(16)
C12 0.0146(19) 0.024(2) 0.018(2) -0.0007(17) 0.0047(16) -0.0029(16)
C13 0.023(2) 0.025(2) 0.027(2) -0.0060(19) 0.0045(18) -0.0100(18)
C14 0.014(2) 0.031(2) 0.028(2) -0.0049(19) 0.0033(17) -0.0039(18)
C15 0.0151(19) 0.023(2) 0.0173(19) -0.0006(17) 0.0082(15) -0.0013(17)
C16 0.0104(18) 0.025(2) 0.0121(18) 0.0006(16) -0.0025(14) -0.0007(16)
C17 0.017(2) 0.018(2) 0.0141(19) 0.0040(16) 0.0040(15) 0.0039(16)
C18 0.0144(19) 0.019(2) 0.0119(18) 0.0009(16) 0.0004(15) 0.0010(16)
C19 0.0161(19) 0.021(2) 0.0126(18) -0.0004(16) 0.0023(15) -0.0005(16)
C20 0.0107(18) 0.018(2) 0.017(2) -0.0006(16) 0.0064(15) 0.0020(15)
C21 0.019(2) 0.028(2) 0.022(2) 0.0015(18) 0.0040(17) 0.0043(18)
C22 0.024(2) 0.025(2) 0.0160(19) 0.0002(17) 0.0040(16) 0.0069(18)
C23 0.021(2) 0.019(2) 0.0144(18) 0.0004(16) 0.0044(16) -0.0003(16)
C24 0.017(2) 0.019(2) 0.0149(18) -0.0023(16) 0.0055(15) 0.0014(16)
C25 0.017(2) 0.0148(19) 0.019(2) 0.0006(17) 0.0045(16) -0.0033(16)
C26 0.0141(19) 0.0160(19) 0.0170(19) 0.0008(16) 0.0022(15) -0.0005(16)
C27 0.020(2) 0.0136(19) 0.020(2) -0.0029(16) 0.0054(16) 0.0003(16)
C28 0.027(2) 0.016(2) 0.024(2) -0.0022(17) 0.0069(17) -0.0018(17)
C29 0.017(2) 0.018(2) 0.032(2) -0.0013(18) 0.0035(17) -0.0027(17)
C30 0.018(2) 0.0145(19) 0.018(2) -0.0034(16) 0.0024(16) 0.0000(16)
C31 0.021(2) 0.018(2) 0.023(2) -0.0019(17) 0.0117(17) -0.0029(17)
C32 0.0150(19) 0.019(2) 0.0160(19) -0.0049(16) -0.0018(15) 0.0019(16)
C33 0.0136(19) 0.022(2) 0.025(2) -0.0069(18) 0.0077(16) -0.0006(16)
C34 0.0130(19) 0.016(2) 0.023(2) -0.0049(17) 0.0022(16) -0.0005(16)
C35 0.0149(19) 0.019(2) 0.0184(19) -0.0073(17) 0.0013(15) 0.0002(16)
C36 0.022(2) 0.022(2) 0.028(2) -0.0026(19) -0.0033(18) 0.0029(18)
C37 0.020(2) 0.025(2) 0.034(2) -0.007(2) 0.0027(18) -0.0038(18)
C38 0.020(2) 0.018(2) 0.0148(19) -0.0019(16) -0.0024(16) 0.0002(17)
C39 0.017(2) 0.018(2) 0.0192(19) -0.0053(16) 0.0051(16) 0.0009(16)
C40 0.029(2) 0.016(2) 0.0156(19) -0.0005(16) 0.0022(17) 0.0006(17)
N1 0.0216(18) 0.0201(17) 0.0160(16) -0.0029(14) 0.0062(14) -0.0024(14)
N2 0.0159(17) 0.0214(17) 0.0143(16) 0.0012(14) -0.0002(13) -0.0016(14)
N3 0.0251(18) 0.0189(17) 0.0135(16) -0.0041(14) 0.0032(14) -0.0036(14)
N4 0.0149(16) 0.0200(17) 0.0164(16) 0.0007(14) 0.0007(13) -0.0021(14)
N5 0.0192(17) 0.0157(17) 0.0189(16) -0.0010(14) 0.0031(13) -0.0018(14)
N6 0.0156(16) 0.0165(17) 0.0151(16) -0.0008(14) 0.0001(13) -0.0010(13)
N7 0.0132(16) 0.0185(17) 0.0178(16) -0.0048(14) 0.0003(13) -0.0009(13)
N8 0.0203(17) 0.0149(17) 0.0203(17) -0.0021(14) 0.0047(14) 0.0008(14)
N9 0.0164(17) 0.0171(17) 0.0181(16) 0.0034(14) 0.0053(13) 0.0004(13)
N10 0.0213(18) 0.0176(17) 0.0196(17) -0.0024(14) 0.0077(14) -0.0006(14)
N11 0.0146(16) 0.0207(17) 0.0163(16) -0.0004(14) 0.0050(13) 0.0004(14)
N12 0.0159(16) 0.0184(17) 0.0141(16) -0.0021(13) 0.0031(13) 0.0000(14)
N13 0.0129(16) 0.0179(17) 0.0128(15) 0.0005(13) -0.0009(12) 0.0000(13)
N14 0.0162(16) 0.0175(17) 0.0140(16) -0.0018(13) 0.0041(13) -0.0024(13)
N15 0.0164(16) 0.0186(17) 0.0137(16) 0.0030(13) 0.0046(13) -0.0006(13)
N16 0.0189(17) 0.0197(17) 0.0125(15) -0.0022(13) 0.0043(13) -0.0023(14)
N17 0.0215(18) 0.0198(17) 0.0139(16) -0.0019(14) 0.0044(13) 0.0001(14)
N18 0.0164(17) 0.0202(18) 0.0151(16) -0.0018(14) 0.0036(13) -0.0011(14)
N19 0.0197(17) 0.0219(18) 0.0155(16) -0.0008(14) 0.0010(13) -0.0013(14)
N20 0.0180(17) 0.0222(18) 0.0171(16) -0.0001(14) 0.0060(13) -0.0010(14)
O1 0.0303(16) 0.0220(15) 0.0238(15) -0.0027(12) 0.0115(13) -0.0019(13)
O2 0.0227(15) 0.0230(15) 0.0180(14) 0.0062(12) 0.0056(11) 0.0017(12)
O1W 0.0265(16) 0.0281(17) 0.0194(15) 0.0013(13) 0.0035(12) -0.0013(13)
O3 0.0211(14) 0.0230(15) 0.0126(13) 0.0034(12) 0.0029(11) 0.0022(12)
O2W 0.0365(18) 0.0342(18) 0.0199(15) -0.0011(14) 0.0085(13) -0.0030(15)
O4 0.0299(16) 0.0292(16) 0.0143(14) 0.0000(12) 0.0049(12) 0.0031(13)
O3W 0.0324(17) 0.0321(17) 0.0210(15) -0.0009(14) 0.0076(13) -0.0005(14)
O5 0.0353(17) 0.0203(15) 0.0167(14) -0.0022(12) 0.0090(12) 0.0011(13)
O4W 0.0256(16) 0.0253(16) 0.0174(14) -0.0010(12) 0.0025(12) 0.0038(13)
O6 0.0223(15) 0.0237(15) 0.0185(15) -0.0037(12) 0.0036(11) -0.0002(12)
O7 0.0202(15) 0.0254(15) 0.0185(14) 0.0010(13) 0.0043(11) -0.0001(12)
O8 0.0253(15) 0.0255(16) 0.0191(15) -0.0030(12) 0.0077(12) 0.0020(12)
O9 0.0208(14) 0.0268(15) 0.0192(14) 0.0019(12) 0.0081(12) -0.0024(12)
O10 0.0244(15) 0.0221(15) 0.0178(14) -0.0019(12) 0.0092(12) -0.0014(12)
O11 0.0166(14) 0.0284(16) 0.0261(15) -0.0007(13) 0.0060(12) -0.0040(12)
O12 0.0137(13) 0.0201(14) 0.0151(13) -0.0016(11) 0.0049(10) 0.0015(11)
O13 0.0099(13) 0.0179(14) 0.0180(13) -0.0008(11) 0.0000(10) -0.0004(11)
O14 0.0159(14) 0.0187(14) 0.0215(14) 0.0010(11) 0.0019(11) -0.0033(11)
O15 0.0202(14) 0.0236(15) 0.0152(13) 0.0015(12) 0.0055(11) -0.0017(12)
O16 0.0142(13) 0.0165(14) 0.0151(13) 0.0013(11) 0.0039(11) 0.0008(11)
O17 0.0179(14) 0.0282(16) 0.0183(14) -0.0029(12) -0.0025(11) -0.0023(12)
O18 0.0128(13) 0.0203(14) 0.0179(13) -0.0026(11) 0.0024(10) 0.0022(11)
O19 0.0131(13) 0.0167(14) 0.0121(12) 0.0009(11) 0.0015(10) 0.0013(11)
O20 0.0149(13) 0.0185(14) 0.0123(12) -0.0021(11) 0.0022(10) 0.0009(11)
O21 0.0172(14) 0.0168(14) 0.0191(13) -0.0046(11) 0.0024(11) -0.0020(11)
O22 0.0225(15) 0.0289(16) 0.0192(14) 0.0051(12) 0.0012(12) -0.0003(13)
O23 0.0167(14) 0.0170(14) 0.0207(14) 0.0039(11) 0.0017(11) 0.0011(11)
O24 0.0279(16) 0.0188(15) 0.0328(16) -0.0033(13) 0.0030(13) 0.0017(13)
V1 0.0129(3) 0.0176(3) 0.0132(3) -0.0015(3) 0.0002(2) -0.0011(3)
V2 0.0135(3) 0.0191(4) 0.0165(3) 0.0001(3) 0.0035(3) -0.0024(3)
V3 0.0141(3) 0.0182(4) 0.0123(3) 0.0026(3) 0.0012(3) 0.0003(3)
V4 0.0109(3) 0.0159(3) 0.0116(3) -0.0013(3) 0.0024(2) 0.0007(3)
V5 0.0172(4) 0.0154(4) 0.0209(4) -0.0010(3) 0.0024(3) 0.0006(3)
Li1 0.020(3) 0.035(4) 0.019(3) -0.003(3) 0.005(3) 0.000(3)
Li2 0.023(4) 0.028(4) 0.029(4) -0.002(3) 0.010(3) 0.000(3)
O5W 0.0241(16) 0.0249(17) 0.0293(16) 0.0004(14) 0.0061(13) 0.0029(13)
O6W 0.044(2) 0.044(2) 0.050(2) 0.0120(19) 0.0090(18) -0.0103(18)
O7W 0.034(2) 0.067(3) 0.039(2) 0.0228(18) 0.0070(16) 0.0008(18)
O8W 0.037(2) 0.0337(19) 0.045(2) 0.0033(16) -0.0072(15) -0.0092(16)
O9W 0.051(2) 0.035(2) 0.050(2) -0.0084(17) 0.0005(18) 0.0097(17)
O10W 0.043(2) 0.062(3) 0.061(3) 0.006(2) 0.0019(19) -0.002(2)
O11W 0.081(3) 0.054(2) 0.037(2) 0.0045(19) 0.022(2) 0.007(2)
O12W 0.041(2) 0.092(4) 0.056(3) 0.030(3) 0.021(2) 0.008(2)
O13W 0.055(3) 0.060(3) 0.062(3) -0.025(2) 0.011(2) -0.003(2)
O14W 0.069(3) 0.072(3) 0.052(2) -0.001(2) 0.034(2) -0.011(3)
O16W 0.102(10) 0.063(7) 0.135(11) -0.034(7) 0.074(9) -0.029(6)
O17W 0.075(7) 0.067(6) 0.102(8) 0.022(6) 0.037(6) 0.005(5)
O18W 0.048(7) 0.109(12) 0.42(3) -0.119(16) 0.049(12) -0.034(8)
O19W 0.078(9) 0.26(2) 0.095(9) 0.045(12) 0.036(8) -0.047(12)
O20W 0.091(13) 0.037(7) 0.94(8) -0.15(2) -0.15(3) 0.009(8)
O21W 0.099(8) 0.050(6) 0.100(8) 0.023(6) 0.021(6) 0.028(6)
O22W 0.121(12) 0.111(11) 0.134(12) 0.002(9) -0.015(9) 0.047(9)
O24W 0.072(14) 0.25(3) 0.062(12) 0.078(17) -0.012(10) -0.101(18)
O15W 0.077(6) 0.019(4) 0.040(4) 0.000(3) 0.026(5) -0.005(4)
O23W 0.129(18) 0.033(10) 0.020(7) 0.016(7) -0.015(10) -0.049(11)

loop_
_atom_type_symbol
_atom_type_description
_atom_type_scat_dispersion_real
_atom_type_scat_dispersion_imag
_atom_type_scat_source
C C 0.0181 0.0091 'International Tables Vol C Tables 4.2.6.8 and 6.1.1.4'
H H 0.0000 0.0000 'International Tables Vol C Tables 4.2.6.8 and 6.1.1.4'
N N 0.0311 0.0180 'International Tables Vol C Tables 4.2.6.8 and 6.1.1.4'
O O 0.0492 0.0322 'International Tables Vol C Tables 4.2.6.8 and 6.1.1.4'
V V 0.0687 2.1097 'International Tables Vol C Tables 4.2.6.8 and 6.1.1.4'
Li Li 0.0008 0.0003 'International Tables Vol C Tables 4.2.6.8 and 6.1.1.4'

loop_
_geom_angle_atom_site_label_1
_geom_angle_atom_site_label_2
_geom_angle_atom_site_label_3
_geom_angle
_geom_angle_site_symmetry_1
_geom_angle_site_symmetry_3
_geom_angle_publ_flag
O7 C1 N4 125.4(4) . . ?
O7 C1 N2 125.5(4) . . ?
N4 C1 N2 109.1(3) . . ?
N3 C2 N4 112.8(3) . . ?
N3 C2 C5 111.3(3) . . ?
N4 C2 C5 112.3(3) . . ?
N3 C2 C3 102.1(3) . . ?
N4 C2 C3 102.2(3) . . ?
C5 C2 C3 115.5(3) . . ?
N1 C3 N2 113.2(3) . . ?
N1 C3 C6 111.9(3) . . ?
N2 C3 C6 111.7(3) . . ?
N1 C3 C2 102.6(3) . . ?
N2 C3 C2 102.3(3) . . ?
C6 C3 C2 114.6(3) . . ?
O5 C4 N3 125.6(4) . . ?
O5 C4 N1 125.8(4) . . ?
N3 C4 N1 108.6(3) . . ?
C2 C5 H5A 109.5 . . ?
C2 C5 H5B 109.5 . . ?
H5A C5 H5B 109.5 . . ?
C2 C5 H5C 109.5 . . ?
H5A C5 H5C 109.5 . . ?
H5B C5 H5C 109.5 . . ?
C3 C6 H6A 109.5 . . ?
C3 C6 H6B 109.5 . . ?
H6A C6 H6B 109.5 . . ?
C3 C6 H6C 109.5 . . ?
H6A C6 H6C 109.5 . . ?
H6B C6 H6C 109.5 . . ?
N20 C7 N2 113.9(3) . . ?
N20 C7 H7A 108.8 . . ?
N2 C7 H7A 108.8 . . ?
N20 C7 H7B 108.8 . . ?
N2 C7 H7B 108.8 . . ?
H7A C7 H7B 107.7 . . ?
N19 C8 N1 114.5(3) . . ?
N19 C8 H8A 108.6 . . ?
N1 C8 H8A 108.6 . . ?
N19 C8 H8B 108.6 . . ?
N1 C8 H8B 108.6 . . ?
H8A C8 H8B 107.6 . . ?
O9 C9 N20 124.6(4) . . ?
O9 C9 N18 125.8(4) . . ?
N20 C9 N18 109.6(3) . . ?
N19 C10 N20 113.1(3) . . ?
N19 C10 C13 112.1(3) . . ?
N20 C10 C13 110.9(3) . . ?
N19 C10 C11 102.5(3) . . ?
N20 C10 C11 102.5(3) . . ?
C13 C10 C11 115.2(3) . . ?
N18 C11 N17 112.0(3) . . ?
N18 C11 C14 112.6(3) . . ?
N17 C11 C14 111.7(3) . . ?
N18 C11 C10 102.3(3) . . ?
N17 C11 C10 102.3(3) . . ?
C14 C11 C10 115.1(3) . . ?
O4 C12 N17 125.5(4) . . ?
O4 C12 N19 125.2(4) . . ?
N17 C12 N19 109.2(3) . . ?
C10 C13 H13A 109.5 . . ?
C10 C13 H13B 109.5 . . ?
H13A C13 H13B 109.5 . . ?
C10 C13 H13C 109.5 . . ?
H13A C13 H13C 109.5 . . ?
H13B C13 H13C 109.5 . . ?
C11 C14 H14A 109.5 . . ?
C11 C14 H14B 109.5 . . ?
H14A C14 H14B 109.5 . . ?
C11 C14 H14C 109.5 . . ?
H14A C14 H14C 109.5 . . ?
H14B C14 H14C 109.5 . . ?
N17 C15 N15 113.8(3) . . ?
N17 C15 H15A 108.8 . . ?
N15 C15 H15A 108.8 . . ?
N17 C15 H15B 108.8 . . ?
N15 C15 H15B 108.8 . . ?
H15A C15 H15B 107.7 . . ?
N18 C16 N16 114.0(3) . . ?
N18 C16 H16A 108.7 . . ?
N16 C16 H16A 108.7 . . ?
N18 C16 H16B 108.7 . . ?
N16 C16 H16B 108.7 . . ?
H16A C16 H16B 107.6 . . ?
O10 C17 N16 126.1(4) . . ?
O10 C17 N14 124.4(4) . . ?
N16 C17 N14 109.4(3) . . ?
N13 C18 N14 111.9(3) . . ?
N13 C18 C22 112.8(3) . . ?
N14 C18 C22 111.2(3) . . ?
N13 C18 C19 102.4(3) . . ?
N14 C18 C19 102.5(3) . . ?
C22 C18 C19 115.3(3) . . ?
N15 C19 N16 112.8(3) . . ?
N15 C19 C21 112.5(3) . . ?
N16 C19 C21 110.8(3) . . ?
N15 C19 C18 102.8(3) . . ?
N16 C19 C18 102.4(3) . . ?
C21 C19 C18 114.9(3) . . ?
O3 C20 N15 125.6(4) . . ?
O3 C20 N13 125.0(3) . . ?
N15 C20 N13 109.4(3) . . ?
C19 C21 H21A 109.5 . . ?
C19 C21 H21B 109.5 . . ?
H21A C21 H21B 109.5 . . ?
C19 C21 H21C 109.5 . . ?
H21A C21 H21C 109.5 . . ?
H21B C21 H21C 109.5 . . ?
C18 C22 H22A 109.5 . . ?
C18 C22 H22B 109.5 . . ?
H22A C22 H22B 109.5 . . ?
C18 C22 H22C 109.5 . . ?
H22A C22 H22C 109.5 . . ?
H22B C22 H22C 109.5 . . ?
N14 C23 N12 114.7(3) . . ?
N14 C23 H23A 108.6 . . ?
N12 C23 H23A 108.6 . . ?
N14 C23 H23B 108.6 . . ?
N12 C23 H23B 108.6 . . ?
H23A C23 H23B 107.6 . . ?
N13 C24 N11 114.6(3) . . ?
N13 C24 H24A 108.6 . . ?
N11 C24 H24A 108.6 . . ?
N13 C24 H24B 108.6 . . ?
N11 C24 H24B 108.6 . . ?
H24A C24 H24B 107.6 . . ?
O8 C25 N10 125.3(4) . . ?
O8 C25 N12 125.9(4) . . ?
N10 C25 N12 108.8(3) . . ?
N12 C26 N11 113.4(3) . . ?
N12 C26 C28 112.0(3) . . ?
N11 C26 C28 111.7(3) . . ?
N12 C26 C27 102.2(3) . . ?
N11 C26 C27 102.5(3) . . ?
C28 C26 C27 114.4(3) . . ?
N10 C27 N9 112.7(3) . . ?
N10 C27 C29 111.5(3) . . ?
N9 C27 C29 111.8(3) . . ?
N10 C27 C26 102.3(3) . . ?
N9 C27 C26 102.3(3) . . ?
C29 C27 C26 115.6(3) . . ?
C26 C28 H28A 109.5 . . ?
C26 C28 H28B 109.5 . . ?
H28A C28 H28B 109.5 . . ?
C26 C28 H28C 109.5 . . ?
H28A C28 H28C 109.5 . . ?
H28B C28 H28C 109.5 . . ?
C27 C29 H29A 109.5 . . ?
C27 C29 H29B 109.5 . . ?
H29A C29 H29B 109.5 . . ?
C27 C29 H29C 109.5 . . ?
H29A C29 H29C 109.5 . . ?
H29B C29 H29C 109.5 . . ?
O2 C30 N11 125.6(4) . . ?
O2 C30 N9 125.9(4) . . ?
N11 C30 N9 108.5(3) . . ?
N8 C31 N10 113.8(3) . . ?
N8 C31 H31A 108.8 . . ?
N10 C31 H31A 108.8 . . ?
N8 C31 H31B 108.8 . . ?
N10 C31 H31B 108.8 . . ?
H31A C31 H31B 107.7 . . ?
N7 C32 N9 114.5(3) . . ?
N7 C32 H32A 108.6 . . ?
N9 C32 H32A 108.6 . . ?
N7 C32 H32B 108.6 . . ?
N9 C32 H32B 108.6 . . ?
H32A C32 H32B 107.6 . . ?
O6 C33 N8 125.5(4) . . ?
O6 C33 N6 125.0(4) . . ?
N8 C33 N6 109.4(3) . . ?
N7 C34 N8 113.9(3) . . ?
N7 C34 C37 112.5(3) . . ?
N8 C34 C37 110.7(3) . . ?
N7 C34 C35 102.7(3) . . ?
N8 C34 C35 102.9(3) . . ?
C37 C34 C35 113.6(3) . . ?
N6 C35 N5 113.4(3) . . ?
N6 C35 C36 112.7(3) . . ?
N5 C35 C36 111.0(3) . . ?
N6 C35 C34 101.9(3) . . ?
N5 C35 C34 102.1(3) . . ?
C36 C35 C34 115.2(3) . . ?
C35 C36 H36A 109.5 . . ?
C35 C36 H36B 109.5 . . ?
H36A C36 H36B 109.5 . . ?
C35 C36 H36C 109.5 . . ?
H36A C36 H36C 109.5 . . ?
H36B C36 H36C 109.5 . . ?
C34 C37 H37A 109.5 . . ?
C34 C37 H37B 109.5 . . ?
H37A C37 H37B 109.5 . . ?
C34 C37 H37C 109.5 . . ?
H37A C37 H37C 109.5 . . ?
H37B C37 H37C 109.5 . . ?
O1 C38 N5 125.0(4) . . ?
O1 C38 N7 125.9(4) . . ?
N5 C38 N7 109.1(3) . . ?
N6 C39 N4 114.8(3) . . ?
N6 C39 H39A 108.6 . . ?
N4 C39 H39A 108.6 . . ?
N6 C39 H39B 108.6 . . ?
N4 C39 H39B 108.6 . . ?
H39A C39 H39B 107.5 . . ?
N3 C40 N5 113.7(3) . . ?
N3 C40 H40A 108.8 . . ?
N5 C40 H40A 108.8 . . ?
N3 C40 H40B 108.8 . . ?
N5 C40 H40B 108.8 . . ?
H40A C40 H40B 107.7 . . ?
C4 N1 C3 113.0(3) . . ?
C4 N1 C8 121.1(3) . . ?
C3 N1 C8 125.8(3) . . ?
C1 N2 C7 121.8(3) . . ?
C1 N2 C3 112.6(3) . . ?
C7 N2 C3 125.3(3) . . ?
C4 N3 C40 120.8(3) . . ?
C4 N3 C2 113.2(3) . . ?
C40 N3 C2 125.3(3) . . ?
C1 N4 C39 121.6(3) . . ?
C1 N4 C2 113.2(3) . . ?
C39 N4 C2 124.9(3) . . ?
C38 N5 C40 119.7(3) . . ?
C38 N5 C35 112.3(3) . . ?
C40 N5 C35 124.8(3) . . ?
C33 N6 C39 122.3(3) . . ?
C33 N6 C35 112.5(3) . . ?
C39 N6 C35 125.1(3) . . ?
C38 N7 C32 121.4(3) . . ?
C38 N7 C34 112.2(3) . . ?
C32 N7 C34 125.7(3) . . ?
C33 N8 C31 121.4(3) . . ?
C33 N8 C34 111.6(3) . . ?
C31 N8 C34 124.4(3) . . ?
C30 N9 C32 121.2(3) . . ?
C30 N9 C27 112.9(3) . . ?
C32 N9 C27 125.6(3) . . ?
C25 N10 C31 121.3(3) . . ?
C25 N10 C27 113.1(3) . . ?
C31 N10 C27 125.6(3) . . ?
C30 N11 C26 113.6(3) . . ?
C30 N11 C24 120.6(3) . . ?
C26 N11 C24 125.7(3) . . ?
C25 N12 C23 121.3(3) . . ?
C25 N12 C26 113.4(3) . . ?
C23 N12 C26 124.7(3) . . ?
C20 N13 C24 121.3(3) . . ?
C20 N13 C18 112.7(3) . . ?
C24 N13 C18 125.6(3) . . ?
C17 N14 C23 121.2(3) . . ?
C17 N14 C18 112.6(3) . . ?
C23 N14 C18 125.9(3) . . ?
C20 N15 C19 112.3(3) . . ?
C20 N15 C15 121.9(3) . . ?
C19 N15 C15 124.5(3) . . ?
C17 N16 C16 121.1(3) . . ?
C17 N16 C19 112.8(3) . . ?
C16 N16 C19 126.0(3) . . ?
C12 N17 C15 121.1(3) . . ?
C12 N17 C11 113.0(3) . . ?
C15 N17 C11 125.6(3) . . ?
C9 N18 C16 121.8(3) . . ?
C9 N18 C11 112.9(3) . . ?
C16 N18 C11 124.9(3) . . ?
C12 N19 C8 121.7(3) . . ?
C12 N19 C10 112.5(3) . . ?
C8 N19 C10 125.5(3) . . ?
C9 N20 C7 120.6(3) . . ?
C9 N20 C10 112.2(3) . . ?
C7 N20 C10 125.9(3) . . ?
C38 O1 Li2 146.2(4) . . ?
C30 O2 Li2 142.3(3) . . ?
Li1 O1W H2 103(4) . . ?
Li1 O1W H1 123(6) . . ?
H2 O1W H1 94(6) . . ?
Li1 O2W H4 111(4) . . ?
Li1 O2W H3 136(5) . . ?
H4 O2W H3 112(6) . . ?
Li2 O3W H6 131(6) . . ?
Li2 O3W H5 107(5) . . ?
H6 O3W H5 121(8) . . ?
Li2 O4W H7 120(4) . . ?
Li2 O4W H8 123(5) . . ?
H7 O4W H8 90(6) . . ?
C9 O9 Li1 145.2(4) . . ?
C17 O10 Li1 140.4(3) . . ?
V4 O12 V2 111.31(13) . . ?
V2 O13 V1 115.86(13) . . ?
V5 O14 V2 114.48(14) . . ?
V3 O15 V2 115.37(13) . . ?
V4 O16 V1 107.38(12) . . ?
V4 O16 V3 106.13(12) . 3_466 ?
V1 O16 V3 98.34(11) . 3_466 ?
V4 O16 H16' 115(8) . . ?
V1 O16 H16' 114(8) . . ?
V3 O16 H16' 114(8) 3_466 . ?
V4 O18 V5 110.36(13) . 3_466 ?
V4 O19 V4 102.04(11) . 3_466 ?
V4 O19 V3 99.13(10) . 3_466 ?
V4 O19 V3 90.18(9) 3_466 3_466 ?
V4 O19 V1 89.88(9) . 3_466 ?
V4 O19 V1 97.74(10) 3_466 3_466 ?
V3 O19 V1 166.54(13) 3_466 3_466 ?
V4 O19 V2 169.17(13) . 3_466 ?
V4 O19 V2 87.61(9) 3_466 3_466 ?
V3 O19 V2 85.60(8) 3_466 3_466 ?
V1 O19 V2 83.88(8) 3_466 3_466 ?
V4 O19 V5 88.07(9) . 3_466 ?
V4 O19 V5 169.36(13) 3_466 3_466 ?
V3 O19 V5 84.86(9) 3_466 3_466 ?
V1 O19 V5 85.48(9) 3_466 3_466 ?
V2 O19 V5 82.64(8) 3_466 3_466 ?
V4 O20 V3 107.29(12) . . ?
V4 O20 V1 106.74(12) . 3_466 ?
V3 O20 V1 106.05(12) . 3_466 ?
V1 O21 V5 116.34(14) . . ?
V5 O23 V3 115.19(14) . . ?
O17 V1 O21 104.81(14) . . ?
O17 V1 O13 101.95(13) . . ?
O21 V1 O13 95.73(12) . . ?
O17 V1 O20 102.06(13) . 3_466 ?
O21 V1 O20 92.89(12) . 3_466 ?
O13 V1 O20 151.43(11) . 3_466 ?
O17 V1 O16 100.70(13) . . ?
O21 V1 O16 153.45(12) . . ?
O13 V1 O16 86.02(11) . . ?
O20 V1 O16 74.51(10) 3_466 . ?
O17 V1 O19 174.38(13) . 3_466 ?
O21 V1 O19 80.52(11) . 3_466 ?
O13 V1 O19 79.04(10) . 3_466 ?
O20 V1 O19 75.60(9) 3_466 3_466 ?
O16 V1 O19 73.80(10) . 3_466 ?
O17 V1 V4 136.77(11) . 3_466 ?
O21 V1 V4 77.39(9) . 3_466 ?
O13 V1 V4 120.98(8) . 3_466 ?
O20 V1 V4 35.55(7) 3_466 3_466 ?
O16 V1 V4 79.04(8) . 3_466 ?
O19 V1 V4 41.95(6) 3_466 3_466 ?
O17 V1 V2 133.25(11) . . ?
O21 V1 V2 83.33(9) . . ?
O13 V1 V2 31.53(8) . . ?
O20 V1 V2 123.77(8) 3_466 . ?
O16 V1 V2 84.60(8) . . ?
O19 V1 V2 48.36(6) 3_466 . ?
V4 V1 V2 89.97(2) 3_466 . ?
O11 V2 O13 102.42(13) . . ?
O11 V2 O14 103.75(14) . . ?
O13 V2 O14 94.16(12) . . ?
O11 V2 O15 100.83(13) . . ?
O13 V2 O15 155.76(12) . . ?
O14 V2 O15 86.90(12) . . ?
O11 V2 O12 100.60(13) . . ?
O13 V2 O12 86.71(11) . . ?
O14 V2 O12 154.83(11) . . ?
O15 V2 O12 82.35(11) . . ?
O11 V2 O19 174.24(13) . 3_466 ?
O13 V2 O19 79.50(10) . 3_466 ?
O14 V2 O19 81.42(10) . 3_466 ?
O15 V2 O19 76.72(10) . 3_466 ?
O12 V2 O19 73.99(9) . 3_466 ?
O11 V2 V4 131.47(11) . . ?
O13 V2 V4 82.02(9) . . ?
O14 V2 V4 124.32(9) . . ?
O15 V2 V4 77.49(8) . . ?
O12 V2 V4 30.89(7) . . ?
O19 V2 V4 43.11(6) 3_466 . ?
O11 V2 V5 136.48(11) . . ?
O13 V2 V5 86.61(8) . . ?
O14 V2 V5 32.73(8) . . ?
O15 V2 V5 81.24(8) . . ?
O12 V2 V5 122.56(8) . . ?
O19 V2 V5 48.70(6) 3_466 . ?
V4 V2 V5 91.73(2) . . ?
O11 V2 V1 134.78(11) . . ?
O13 V2 V1 32.61(8) . . ?
O14 V2 V1 82.28(9) . . ?
O15 V2 V1 124.36(8) . . ?
O12 V2 V1 85.13(7) . . ?
O19 V2 V1 47.76(6) 3_466 . ?
V4 V2 V1 65.17(2) . . ?
V5 V2 V1 61.29(2) . . ?
O22 V3 O15 105.45(14) . . ?
O22 V3 O23 102.21(14) . . ?
O15 V3 O23 95.81(12) . . ?
O22 V3 O20 100.95(13) . . ?
O15 V3 O20 94.15(12) . . ?
O23 V3 O20 151.29(11) . . ?
O22 V3 O16 99.24(13) . 3_466 ?
O15 V3 O16 154.29(12) . 3_466 ?
O23 V3 O16 85.76(11) . 3_466 ?
O20 V3 O16 73.94(10) . 3_466 ?
O22 V3 O19 172.41(13) . 3_466 ?
O15 V3 O19 81.77(11) . 3_466 ?
O23 V3 O19 79.01(10) . 3_466 ?
O20 V3 O19 75.88(10) . 3_466 ?
O16 V3 O19 73.32(10) 3_466 3_466 ?
O22 V3 V4 135.63(11) . . ?
O15 V3 V4 78.94(9) . . ?
O23 V3 V4 121.53(8) . . ?
O20 V3 V4 35.29(7) . . ?
O16 V3 V4 78.44(7) 3_466 . ?
O19 V3 V4 42.52(6) 3_466 . ?
O22 V3 V5 133.91(11) . . ?
O15 V3 V5 83.04(9) . . ?
O23 V3 V5 31.92(8) . . ?
O20 V3 V5 123.94(8) . . ?
O16 V3 V5 85.04(8) 3_466 . ?
O19 V3 V5 48.21(6) 3_466 . ?
V4 V3 V5 90.34(2) . . ?
O18 V4 O12 106.27(13) . . ?
O18 V4 O20 99.93(12) . . ?
O12 V4 O20 99.29(12) . . ?
O18 V4 O16 94.78(12) . . ?
O12 V4 O16 93.41(12) . . ?
O20 V4 O16 156.97(11) . . ?
O18 V4 O19 88.25(11) . . ?
O12 V4 O19 164.28(12) . . ?
O20 V4 O19 83.71(10) . . ?
O16 V4 O19 79.10(10) . . ?
O18 V4 O19 165.68(11) . 3_466 ?
O12 V4 O19 87.09(11) . 3_466 ?
O20 V4 O19 82.55(10) . 3_466 ?
O16 V4 O19 78.98(10) . 3_466 ?
O19 V4 O19 77.96(11) . 3_466 ?
O18 V4 V5 38.78(9) . 3_466 ?
O12 V4 V5 144.77(10) . 3_466 ?
O20 V4 V5 93.20(8) . 3_466 ?
O16 V4 V5 87.22(8) . 3_466 ?
O19 V4 V5 49.47(7) . 3_466 ?
O19 V4 V5 127.34(7) 3_466 3_466 ?
O18 V4 V2 143.82(9) . . ?
O12 V4 V2 37.80(9) . . ?
O20 V4 V2 92.52(8) . . ?
O16 V4 V2 85.81(8) . . ?
O19 V4 V2 127.05(7) . . ?
O19 V4 V2 49.29(7) 3_466 . ?
V5 V4 V2 172.81(3) 3_466 . ?
O18 V4 V1 85.85(9) . 3_466 ?
O12 V4 V1 136.99(9) . 3_466 ?
O20 V4 V1 37.72(8) . 3_466 ?
O16 V4 V1 127.26(8) . 3_466 ?
O19 V4 V1 48.17(7) . 3_466 ?
O19 V4 V1 87.76(7) 3_466 3_466 ?
V5 V4 V1 61.45(2) 3_466 3_466 ?
V2 V4 V1 122.11(3) . 3_466 ?
O18 V4 V3 137.28(9) . . ?
O12 V4 V3 84.73(9) . . ?
O20 V4 V3 37.42(8) . . ?
O16 V4 V3 126.27(8) . . ?
O19 V4 V3 88.60(7) . . ?
O19 V4 V3 47.30(7) 3_466 . ?
V5 V4 V3 122.60(3) 3_466 . ?
V2 V4 V3 60.98(2) . . ?
V1 V4 V3 61.25(2) 3_466 . ?
O24 V5 O23 102.43(14) . . ?
O24 V5 O14 104.34(14) . . ?
O23 V5 O14 93.13(12) . . ?
O24 V5 O21 101.37(13) . . ?
O23 V5 O21 154.60(12) . . ?
O14 V5 O21 89.47(12) . . ?
O24 V5 O18 100.79(14) . 3_466 ?
O23 V5 O18 85.85(11) . 3_466 ?
O14 V5 O18 154.45(12) . 3_466 ?
O21 V5 O18 81.10(11) . 3_466 ?
O24 V5 O19 173.97(13) . 3_466 ?
O23 V5 O19 78.67(10) . 3_466 ?
O14 V5 O19 81.44(11) . 3_466 ?
O21 V5 O19 76.74(10) . 3_466 ?
O18 V5 O19 73.31(10) 3_466 3_466 ?
O24 V5 V4 131.63(11) . 3_466 ?
O23 V5 V4 81.31(9) . 3_466 ?
O14 V5 V4 123.76(9) . 3_466 ?
O21 V5 V4 76.30(8) . 3_466 ?
O18 V5 V4 30.85(7) 3_466 3_466 ?
O19 V5 V4 42.46(6) 3_466 3_466 ?
O24 V5 V2 137.06(11) . . ?
O23 V5 V2 87.04(9) . . ?
O14 V5 V2 32.79(9) . . ?
O21 V5 V2 81.55(8) . . ?
O18 V5 V2 121.78(8) 3_466 . ?
O19 V5 V2 48.66(6) 3_466 . ?
V4 V5 V2 90.98(2) 3_466 . ?
O24 V5 V3 134.97(11) . . ?
O23 V5 V3 32.88(9) . . ?
O14 V5 V3 80.59(9) . . ?
O21 V5 V3 123.58(8) . . ?
O18 V5 V3 84.96(7) 3_466 . ?
O19 V5 V3 46.93(6) 3_466 . ?
V4 V5 V3 64.93(2) 3_466 . ?
V2 V5 V3 60.84(2) . . ?
O10 Li1 O9 105.7(3) . . ?
O10 Li1 O2W 102.9(4) . . ?
O9 Li1 O2W 115.1(4) . . ?
O10 Li1 O1W 115.1(4) . . ?
O9 Li1 O1W 103.6(4) . . ?
O2W Li1 O1W 114.5(4) . . ?
O1 Li2 O3W 98.7(4) . . ?
O1 Li2 O2 103.0(3) . . ?
O3W Li2 O2 114.3(4) . . ?
O1 Li2 O4W 101.7(4) . . ?
O3W Li2 O4W 118.7(4) . . ?
O2 Li2 O4W 116.1(4) . . ?
O1 Li2 H5 79(2) . . ?
O3W Li2 H5 23(2) . . ?
O2 Li2 H5 109(2) . . ?
O4W Li2 H5 134(2) . . ?
H10 O5W H9 116(8) . . ?
H16 O8W H15 112(6) . . ?
H17 O9W H18 103(6) . . ?
H23 O12W H24 81(6) . . ?
O16W O19W O17W 164.6(17) 2_445 1_455 ?

loop_
_geom_bond_atom_site_label_1
_geom_bond_atom_site_label_2
_geom_bond_distance
_geom_bond_site_symmetry_2
_geom_bond_publ_flag
C1 O7 1.226(5) . ?
C1 N4 1.358(5) . ?
C1 N2 1.365(5) . ?
C2 N3 1.465(5) . ?
C2 N4 1.466(5) . ?
C2 C5 1.519(6) . ?
C2 C3 1.593(5) . ?
C3 N1 1.461(5) . ?
C3 N2 1.468(5) . ?
C3 C6 1.520(6) . ?
C4 O5 1.224(5) . ?
C4 N3 1.365(5) . ?
C4 N1 1.373(5) . ?
C5 H5A 0.9600 . ?
C5 H5B 0.9600 . ?
C5 H5C 0.9600 . ?
C6 H6A 0.9600 . ?
C6 H6B 0.9600 . ?
C6 H6C 0.9600 . ?
C7 N20 1.439(5) . ?
C7 N2 1.454(5) . ?
C7 H7A 0.9700 . ?
C7 H7B 0.9700 . ?
C8 N19 1.439(5) . ?
C8 N1 1.462(5) . ?
C8 H8A 0.9700 . ?
C8 H8B 0.9700 . ?
C9 O9 1.223(5) . ?
C9 N20 1.358(5) . ?
C9 N18 1.364(5) . ?
C10 N19 1.466(5) . ?
C10 N20 1.471(5) . ?
C10 C13 1.524(5) . ?
C10 C11 1.593(6) . ?
C11 N18 1.458(5) . ?
C11 N17 1.464(5) . ?
C11 C14 1.522(5) . ?
C12 O4 1.227(5) . ?
C12 N17 1.360(5) . ?
C12 N19 1.373(5) . ?
C13 H13A 0.9600 . ?
C13 H13B 0.9600 . ?
C13 H13C 0.9600 . ?
C14 H14A 0.9600 . ?
C14 H14B 0.9600 . ?
C14 H14C 0.9600 . ?
C15 N17 1.450(5) . ?
C15 N15 1.458(5) . ?
C15 H15A 0.9700 . ?
C15 H15B 0.9700 . ?
C16 N18 1.444(5) . ?
C16 N16 1.451(5) . ?
C16 H16A 0.9700 . ?
C16 H16B 0.9700 . ?
C17 O10 1.235(5) . ?
C17 N16 1.357(5) . ?
C17 N14 1.364(5) . ?
C18 N13 1.452(5) . ?
C18 N14 1.460(5) . ?
C18 C22 1.522(5) . ?
C18 C19 1.586(5) . ?
C19 N15 1.457(5) . ?
C19 N16 1.463(5) . ?
C19 C21 1.530(5) . ?
C20 O3 1.232(5) . ?
C20 N15 1.359(5) . ?
C20 N13 1.366(5) . ?
C21 H21A 0.9600 . ?
C21 H21B 0.9600 . ?
C21 H21C 0.9600 . ?
C22 H22A 0.9600 . ?
C22 H22B 0.9600 . ?
C22 H22C 0.9600 . ?
C23 N14 1.451(5) . ?
C23 N12 1.453(5) . ?
C23 H23A 0.9700 . ?
C23 H23B 0.9700 . ?
C24 N13 1.451(5) . ?
C24 N11 1.465(5) . ?
C24 H24A 0.9700 . ?
C24 H24B 0.9700 . ?
C25 O8 1.227(5) . ?
C25 N10 1.359(5) . ?
C25 N12 1.360(5) . ?
C26 N12 1.459(5) . ?
C26 N11 1.459(5) . ?
C26 C28 1.524(5) . ?
C26 C27 1.591(5) . ?
C27 N10 1.465(5) . ?
C27 N9 1.467(5) . ?
C27 C29 1.516(6) . ?
C28 H28A 0.9600 . ?
C28 H28B 0.9600 . ?
C28 H28C 0.9600 . ?
C29 H29A 0.9600 . ?
C29 H29B 0.9600 . ?
C29 H29C 0.9600 . ?
C30 O2 1.218(5) . ?
C30 N11 1.360(5) . ?
C30 N9 1.374(5) . ?
C31 N8 1.444(5) . ?
C31 N10 1.453(5) . ?
C31 H31A 0.9700 . ?
C31 H31B 0.9700 . ?
C32 N7 1.446(5) . ?
C32 N9 1.462(5) . ?
C32 H32A 0.9700 . ?
C32 H32B 0.9700 . ?
C33 O6 1.222(5) . ?
C33 N8 1.361(5) . ?
C33 N6 1.368(5) . ?
C34 N7 1.453(5) . ?
C34 N8 1.455(5) . ?
C34 C37 1.515(6) . ?
C34 C35 1.586(5) . ?
C35 N6 1.458(5) . ?
C35 N5 1.458(5) . ?
C35 C36 1.533(6) . ?
C36 H36A 0.9600 . ?
C36 H36B 0.9600 . ?
C36 H36C 0.9600 . ?
C37 H37A 0.9600 . ?
C37 H37B 0.9600 . ?
C37 H37C 0.9600 . ?
C38 O1 1.220(5) . ?
C38 N5 1.365(5) . ?
C38 N7 1.373(5) . ?
C39 N6 1.437(5) . ?
C39 N4 1.462(5) . ?
C39 H39A 0.9700 . ?
C39 H39B 0.9700 . ?
C40 N3 1.446(5) . ?
C40 N5 1.447(5) . ?
C40 H40A 0.9700 . ?
C40 H40B 0.9700 . ?
O1 Li2 1.879(7) . ?
O2 Li2 1.904(8) . ?
O1W Li1 1.907(8) . ?
O1W H2 1.09(8) . ?
O1W H1 0.84(2) . ?
O2W Li1 1.901(7) . ?
O2W H4 1.05(9) . ?
O2W H3 0.95(9) . ?
O3W Li2 1.879(8) . ?
O3W H6 0.79(9) . ?
O3W H5 0.93(9) . ?
O4W Li2 1.962(8) . ?
O4W H7 1.05(8) . ?
O4W H8 0.91(8) . ?
O9 Li1 1.892(8) . ?
O10 Li1 1.885(8) . ?
O11 V2 1.610(3) . ?
O12 V4 1.692(3) . ?
O12 V2 2.020(3) . ?
O13 V2 1.801(3) . ?
O13 V1 1.856(3) . ?
O14 V5 1.828(3) . ?
O14 V2 1.831(3) . ?
O15 V3 1.755(3) . ?
O15 V2 1.952(3) . ?
O16 V4 2.048(3) . ?
O16 V1 2.075(3) . ?
O16 V3 2.101(3) 3_466 ?
O16 H16' 0.65(2) . ?
O17 V1 1.596(3) . ?
O18 V4 1.676(3) . ?
O18 V5 2.048(3) 3_466 ?
O19 V4 2.070(3) . ?
O19 V4 2.100(3) 3_466 ?
O19 V3 2.283(2) 3_466 ?
O19 V1 2.307(2) 3_466 ?
O19 V2 2.329(2) 3_466 ?
O19 V5 2.331(3) 3_466 ?
O20 V4 1.880(3) . ?
O20 V3 1.978(3) . ?
O20 V1 1.978(3) 3_466 ?
O21 V1 1.769(3) . ?
O21 V5 1.935(3) . ?
O22 V3 1.594(3) . ?
O23 V5 1.819(3) . ?
O23 V3 1.868(3) . ?
O24 V5 1.605(3) . ?
V1 O20 1.978(3) 3_466 ?
V1 O19 2.307(2) 3_466 ?
V1 V4 3.0967(9) 3_466 ?
V1 V2 3.0992(9) . ?
V2 O19 2.329(3) 3_466 ?
V2 V4 3.0704(9) . ?
V2 V5 3.0768(9) . ?
V3 O16 2.101(3) 3_466 ?
V3 O19 2.283(2) 3_466 ?
V3 V4 3.1072(9) . ?
V3 V5 3.1134(9) . ?
V4 O19 2.100(3) 3_466 ?
V4 V5 3.0647(9) 3_466 ?
V4 V1 3.0967(9) 3_466 ?
V5 O18 2.048(3) 3_466 ?
V5 O19 2.331(3) 3_466 ?
V5 V4 3.0647(9) 3_466 ?
Li2 H5 2.32(8) . ?
O5W H10 0.94(9) . ?
O5W H9 0.75(9) . ?
O6W H11 0.68(8) . ?
O8W H16 1.24(8) . ?
O8W H15 1.00(8) . ?
O9W H17 1.00(8) . ?
O9W H18 1.00(8) . ?
O10W H19 0.94(8) . ?
O12W H23 0.95(9) . ?
O12W H24 0.98(9) . ?
O13W H25 0.88(8) . ?
O14W O21W 1.079(10) . ?
O16W O19W 1.137(19) 2_455 ?
O17W O19W 1.61(2) 1_655 ?
O18W O20W 1.76(5) . ?
O19W O16W 1.137(19) 2_445 ?
O19W O17W 1.61(2) 1_455 ?
O15W O23W 1.06(2) . ?

loop_
_geom_torsion_atom_site_label_1
_geom_torsion_atom_site_label_2
_geom_torsion_atom_site_label_3
_geom_torsion_atom_site_label_4
_geom_torsion
_geom_torsion_site_symmetry_1
_geom_torsion_site_symmetry_2
_geom_torsion_site_symmetry_3
_geom_torsion_site_symmetry_4
_geom_torsion_publ_flag
N3 C2 C3 N1 -5.2(4) . . . . ?
N4 C2 C3 N1 -122.1(3) . . . . ?
C5 C2 C3 N1 115.7(4) . . . . ?
N3 C2 C3 N2 112.2(3) . . . . ?
N4 C2 C3 N2 -4.6(4) . . . . ?
C5 C2 C3 N2 -126.8(3) . . . . ?
N3 C2 C3 C6 -126.7(3) . . . . ?
N4 C2 C3 C6 116.4(4) . . . . ?
C5 C2 C3 C6 -5.8(5) . . . . ?
N19 C10 C11 N18 121.9(3) . . . . ?
N20 C10 C11 N18 4.4(4) . . . . ?
C13 C10 C11 N18 -116.1(4) . . . . ?
N19 C10 C11 N17 5.7(4) . . . . ?
N20 C10 C11 N17 -111.7(3) . . . . ?
C13 C10 C11 N17 127.7(3) . . . . ?
N19 C10 C11 C14 -115.6(3) . . . . ?
N20 C10 C11 C14 126.9(3) . . . . ?
C13 C10 C11 C14 6.4(5) . . . . ?
N13 C18 C19 N15 -3.1(4) . . . . ?
N14 C18 C19 N15 113.0(3) . . . . ?
C22 C18 C19 N15 -126.0(3) . . . . ?
N13 C18 C19 N16 -120.3(3) . . . . ?
N14 C18 C19 N16 -4.2(4) . . . . ?
C22 C18 C19 N16 116.7(3) . . . . ?
N13 C18 C19 C21 119.5(3) . . . . ?
N14 C18 C19 C21 -124.4(3) . . . . ?
C22 C18 C19 C21 -3.5(5) . . . . ?
N12 C26 C27 N10 -0.2(4) . . . . ?
N11 C26 C27 N10 117.4(3) . . . . ?
C28 C26 C27 N10 -121.5(3) . . . . ?
N12 C26 C27 N9 -117.1(3) . . . . ?
N11 C26 C27 N9 0.5(4) . . . . ?
C28 C26 C27 N9 121.6(3) . . . . ?
N12 C26 C27 C29 121.1(4) . . . . ?
N11 C26 C27 C29 -121.2(4) . . . . ?
C28 C26 C27 C29 -0.2(5) . . . . ?
N7 C34 C35 N6 129.1(3) . . . . ?
N8 C34 C35 N6 10.6(4) . . . . ?
C37 C34 C35 N6 -109.2(4) . . . . ?
N7 C34 C35 N5 11.7(4) . . . . ?
N8 C34 C35 N5 -106.8(3) . . . . ?
C37 C34 C35 N5 133.4(3) . . . . ?
N7 C34 C35 C36 -108.6(4) . . . . ?
N8 C34 C35 C36 132.8(3) . . . . ?
C37 C34 C35 C36 13.1(5) . . . . ?
O5 C4 N1 C3 -174.3(4) . . . . ?
N3 C4 N1 C3 2.6(4) . . . . ?
O5 C4 N1 C8 2.5(6) . . . . ?
N3 C4 N1 C8 179.4(3) . . . . ?
N2 C3 N1 C4 -107.5(4) . . . . ?
C6 C3 N1 C4 125.3(4) . . . . ?
C2 C3 N1 C4 1.9(4) . . . . ?
N2 C3 N1 C8 75.9(5) . . . . ?
C6 C3 N1 C8 -51.3(5) . . . . ?
C2 C3 N1 C8 -174.7(3) . . . . ?
N19 C8 N1 C4 91.5(4) . . . . ?
N19 C8 N1 C3 -92.2(5) . . . . ?
O7 C1 N2 C7 -3.5(6) . . . . ?
N4 C1 N2 C7 178.4(3) . . . . ?
O7 C1 N2 C3 170.7(4) . . . . ?
N4 C1 N2 C3 -7.4(4) . . . . ?
N20 C7 N2 C1 -102.0(4) . . . . ?
N20 C7 N2 C3 84.6(5) . . . . ?
N1 C3 N2 C1 117.1(4) . . . . ?
C6 C3 N2 C1 -115.6(4) . . . . ?
C2 C3 N2 C1 7.4(4) . . . . ?
N1 C3 N2 C7 -68.9(5) . . . . ?
C6 C3 N2 C7 58.4(5) . . . . ?
C2 C3 N2 C7 -178.6(3) . . . . ?
O5 C4 N3 C40 0.0(6) . . . . ?
N1 C4 N3 C40 -177.0(3) . . . . ?
O5 C4 N3 C2 170.3(4) . . . . ?
N1 C4 N3 C2 -6.6(4) . . . . ?
N5 C40 N3 C4 -106.1(4) . . . . ?
N5 C40 N3 C2 84.8(5) . . . . ?
N4 C2 N3 C4 116.3(4) . . . . ?
C5 C2 N3 C4 -116.4(4) . . . . ?
C3 C2 N3 C4 7.4(4) . . . . ?
N4 C2 N3 C40 -73.8(5) . . . . ?
C5 C2 N3 C40 53.4(5) . . . . ?
C3 C2 N3 C40 177.2(3) . . . . ?
O7 C1 N4 C39 -0.1(6) . . . . ?
N2 C1 N4 C39 178.0(3) . . . . ?
O7 C1 N4 C2 -174.2(4) . . . . ?
N2 C1 N4 C2 3.9(4) . . . . ?
N6 C39 N4 C1 97.3(4) . . . . ?
N6 C39 N4 C2 -89.3(5) . . . . ?
N3 C2 N4 C1 -108.1(4) . . . . ?
C5 C2 N4 C1 125.1(4) . . . . ?
C3 C2 N4 C1 0.7(4) . . . . ?
N3 C2 N4 C39 77.9(4) . . . . ?
C5 C2 N4 C39 -48.8(5) . . . . ?
C3 C2 N4 C39 -173.2(3) . . . . ?
O1 C38 N5 C40 -9.4(6) . . . . ?
N7 C38 N5 C40 168.3(3) . . . . ?
O1 C38 N5 C35 -170.4(4) . . . . ?
N7 C38 N5 C35 7.3(4) . . . . ?
N3 C40 N5 C38 111.0(4) . . . . ?
N3 C40 N5 C35 -90.5(4) . . . . ?
N6 C35 N5 C38 -120.8(4) . . . . ?
C36 C35 N5 C38 111.3(4) . . . . ?
C34 C35 N5 C38 -12.0(4) . . . . ?
N6 C35 N5 C40 79.4(5) . . . . ?
C36 C35 N5 C40 -48.6(5) . . . . ?
C34 C35 N5 C40 -171.8(3) . . . . ?
O6 C33 N6 C39 -8.4(6) . . . . ?
N8 C33 N6 C39 174.4(3) . . . . ?
O6 C33 N6 C35 175.2(4) . . . . ?
N8 C33 N6 C35 -2.1(4) . . . . ?
N4 C39 N6 C33 -92.5(4) . . . . ?
N4 C39 N6 C35 83.5(5) . . . . ?
N5 C35 N6 C33 103.3(4) . . . . ?
C36 C35 N6 C33 -129.6(4) . . . . ?
C34 C35 N6 C33 -5.7(4) . . . . ?
N5 C35 N6 C39 -73.0(5) . . . . ?
C36 C35 N6 C39 54.1(5) . . . . ?
C34 C35 N6 C39 178.0(3) . . . . ?
O1 C38 N7 C32 -9.8(6) . . . . ?
N5 C38 N7 C32 172.5(3) . . . . ?
O1 C38 N7 C34 179.1(4) . . . . ?
N5 C38 N7 C34 1.5(4) . . . . ?
N9 C32 N7 C38 -84.6(4) . . . . ?
N9 C32 N7 C34 85.2(4) . . . . ?
N8 C34 N7 C38 102.0(4) . . . . ?
C37 C34 N7 C38 -131.0(4) . . . . ?
C35 C34 N7 C38 -8.5(4) . . . . ?
N8 C34 N7 C32 -68.6(5) . . . . ?
C37 C34 N7 C32 58.4(5) . . . . ?
C35 C34 N7 C32 -179.1(3) . . . . ?
O6 C33 N8 C31 -4.9(6) . . . . ?
N6 C33 N8 C31 172.3(3) . . . . ?
O6 C33 N8 C34 -167.3(4) . . . . ?
N6 C33 N8 C34 9.9(4) . . . . ?
N10 C31 N8 C33 106.2(4) . . . . ?
N10 C31 N8 C34 -93.7(4) . . . . ?
N7 C34 N8 C33 -123.2(4) . . . . ?
C37 C34 N8 C33 108.9(4) . . . . ?
C35 C34 N8 C33 -12.8(4) . . . . ?
N7 C34 N8 C31 75.0(5) . . . . ?
C37 C34 N8 C31 -52.9(5) . . . . ?
C35 C34 N8 C31 -174.6(3) . . . . ?
O2 C30 N9 C32 1.2(6) . . . . ?
N11 C30 N9 C32 179.6(3) . . . . ?
O2 C30 N9 C27 -173.1(4) . . . . ?
N11 C30 N9 C27 5.4(4) . . . . ?
N7 C32 N9 C30 94.8(4) . . . . ?
N7 C32 N9 C27 -91.7(4) . . . . ?
N10 C27 N9 C30 -112.6(4) . . . . ?
C29 C27 N9 C30 120.8(4) . . . . ?
C26 C27 N9 C30 -3.5(4) . . . . ?
N10 C27 N9 C32 73.4(5) . . . . ?
C29 C27 N9 C32 -53.2(5) . . . . ?
C26 C27 N9 C32 -177.5(3) . . . . ?
O8 C25 N10 C31 -5.2(6) . . . . ?
N12 C25 N10 C31 176.2(3) . . . . ?
O8 C25 N10 C27 174.6(4) . . . . ?
N12 C25 N10 C27 -4.0(4) . . . . ?
N8 C31 N10 C25 -92.6(4) . . . . ?
N8 C31 N10 C27 87.6(5) . . . . ?
N9 C27 N10 C25 111.6(4) . . . . ?
C29 C27 N10 C25 -121.6(4) . . . . ?
C26 C27 N10 C25 2.5(4) . . . . ?
N9 C27 N10 C31 -68.6(5) . . . . ?
C29 C27 N10 C31 58.2(5) . . . . ?
C26 C27 N10 C31 -177.7(3) . . . . ?
O2 C30 N11 C26 173.5(4) . . . . ?
N9 C30 N11 C26 -5.0(4) . . . . ?
O2 C30 N11 C24 -2.4(6) . . . . ?
N9 C30 N11 C24 179.1(3) . . . . ?
N12 C26 N11 C30 112.0(4) . . . . ?
C28 C26 N11 C30 -120.3(4) . . . . ?
C27 C26 N11 C30 2.6(4) . . . . ?
N12 C26 N11 C24 -72.3(5) . . . . ?
C28 C26 N11 C24 55.4(5) . . . . ?
C27 C26 N11 C24 178.3(3) . . . . ?
N13 C24 N11 C30 -100.8(4) . . . . ?
N13 C24 N11 C26 83.8(4) . . . . ?
O8 C25 N12 C23 -2.6(6) . . . . ?
N10 C25 N12 C23 176.0(3) . . . . ?
O8 C25 N12 C26 -174.7(4) . . . . ?
N10 C25 N12 C26 3.9(4) . . . . ?
N14 C23 N12 C25 99.8(4) . . . . ?
N14 C23 N12 C26 -89.0(4) . . . . ?
N11 C26 N12 C25 -111.7(4) . . . . ?
C28 C26 N12 C25 120.8(4) . . . . ?
C27 C26 N12 C25 -2.2(4) . . . . ?
N11 C26 N12 C23 76.5(4) . . . . ?
C28 C26 N12 C23 -51.0(5) . . . . ?
C27 C26 N12 C23 -174.0(3) . . . . ?
O3 C20 N13 C24 -2.6(6) . . . . ?
N15 C20 N13 C24 176.4(3) . . . . ?
O3 C20 N13 C18 -176.5(3) . . . . ?
N15 C20 N13 C18 2.5(4) . . . . ?
N11 C24 N13 C20 97.2(4) . . . . ?
N11 C24 N13 C18 -89.7(4) . . . . ?
N14 C18 N13 C20 -108.6(4) . . . . ?
C22 C18 N13 C20 125.1(4) . . . . ?
C19 C18 N13 C20 0.6(4) . . . . ?
N14 C18 N13 C24 77.8(4) . . . . ?
C22 C18 N13 C24 -48.4(5) . . . . ?
C19 C18 N13 C24 -173.0(3) . . . . ?
O10 C17 N14 C23 1.2(6) . . . . ?
N16 C17 N14 C23 -175.6(3) . . . . ?
O10 C17 N14 C18 174.6(4) . . . . ?
N16 C17 N14 C18 -2.3(4) . . . . ?
N12 C23 N14 C17 -101.4(4) . . . . ?
N12 C23 N14 C18 86.2(4) . . . . ?
N13 C18 N14 C17 113.2(4) . . . . ?
C22 C18 N14 C17 -119.6(4) . . . . ?
C19 C18 N14 C17 4.1(4) . . . . ?
N13 C18 N14 C23 -73.8(5) . . . . ?
C22 C18 N14 C23 53.4(5) . . . . ?
C19 C18 N14 C23 177.1(3) . . . . ?
O3 C20 N15 C19 174.2(3) . . . . ?
N13 C20 N15 C19 -4.8(4) . . . . ?
O3 C20 N15 C15 6.6(6) . . . . ?
N13 C20 N15 C15 -172.4(3) . . . . ?
N16 C19 N15 C20 114.5(4) . . . . ?
C21 C19 N15 C20 -119.3(4) . . . . ?
C18 C19 N15 C20 4.9(4) . . . . ?
N16 C19 N15 C15 -78.3(4) . . . . ?
C21 C19 N15 C15 47.9(5) . . . . ?
C18 C19 N15 C15 172.0(3) . . . . ?
N17 C15 N15 C20 -100.6(4) . . . . ?
N17 C15 N15 C19 93.4(4) . . . . ?
O10 C17 N16 C16 6.5(6) . . . . ?
N14 C17 N16 C16 -176.8(3) . . . . ?
O10 C17 N16 C19 -177.7(4) . . . . ?
N14 C17 N16 C19 -0.9(4) . . . . ?
N18 C16 N16 C17 92.5(4) . . . . ?
N18 C16 N16 C19 -82.8(4) . . . . ?
N15 C19 N16 C17 -106.5(4) . . . . ?
C21 C19 N16 C17 126.3(4) . . . . ?
C18 C19 N16 C17 3.3(4) . . . . ?
N15 C19 N16 C16 69.1(5) . . . . ?
C21 C19 N16 C16 -58.1(5) . . . . ?
C18 C19 N16 C16 178.9(3) . . . . ?
O4 C12 N17 C15 0.3(6) . . . . ?
N19 C12 N17 C15 179.1(3) . . . . ?
O4 C12 N17 C11 -174.3(4) . . . . ?
N19 C12 N17 C11 4.5(4) . . . . ?
N15 C15 N17 C12 101.9(4) . . . . ?
N15 C15 N17 C11 -84.2(4) . . . . ?
N18 C11 N17 C12 -115.4(4) . . . . ?
C14 C11 N17 C12 117.2(4) . . . . ?
C10 C11 N17 C12 -6.5(4) . . . . ?
N18 C11 N17 C15 70.3(5) . . . . ?
C14 C11 N17 C15 -57.1(5) . . . . ?
C10 C11 N17 C15 179.3(3) . . . . ?
O9 C9 N18 C16 3.0(6) . . . . ?
N20 C9 N18 C16 -176.0(3) . . . . ?
O9 C9 N18 C11 175.9(4) . . . . ?
N20 C9 N18 C11 -3.2(4) . . . . ?
N16 C16 N18 C9 -94.2(4) . . . . ?
N16 C16 N18 C11 93.9(4) . . . . ?
N17 C11 N18 C9 107.8(4) . . . . ?
C14 C11 N18 C9 -125.2(4) . . . . ?
C10 C11 N18 C9 -1.1(4) . . . . ?
N17 C11 N18 C16 -79.5(4) . . . . ?
C14 C11 N18 C16 47.4(5) . . . . ?
C10 C11 N18 C16 171.6(3) . . . . ?
O4 C12 N19 C8 -6.7(6) . . . . ?
N17 C12 N19 C8 174.4(3) . . . . ?
O4 C12 N19 C10 178.6(4) . . . . ?
N17 C12 N19 C10 -0.2(4) . . . . ?
N1 C8 N19 C12 -89.9(4) . . . . ?
N1 C8 N19 C10 84.0(5) . . . . ?
N20 C10 N19 C12 106.0(4) . . . . ?
C13 C10 N19 C12 -127.7(4) . . . . ?
C11 C10 N19 C12 -3.6(4) . . . . ?
N20 C10 N19 C8 -68.4(5) . . . . ?
C13 C10 N19 C8 57.9(5) . . . . ?
C11 C10 N19 C8 -178.0(3) . . . . ?
O9 C9 N20 C7 -4.8(6) . . . . ?
N18 C9 N20 C7 174.3(3) . . . . ?
O9 C9 N20 C10 -172.6(4) . . . . ?
N18 C9 N20 C10 6.5(4) . . . . ?
N2 C7 N20 C9 100.8(4) . . . . ?
N2 C7 N20 C10 -93.1(4) . . . . ?
N19 C10 N20 C9 -116.4(4) . . . . ?
C13 C10 N20 C9 116.7(4) . . . . ?
C11 C10 N20 C9 -6.7(4) . . . . ?
N19 C10 N20 C7 76.6(5) . . . . ?
C13 C10 N20 C7 -50.4(5) . . . . ?
C11 C10 N20 C7 -173.8(3) . . . . ?
N5 C38 O1 Li2 -138.4(6) . . . . ?
N7 C38 O1 Li2 44.4(8) . . . . ?
N11 C30 O2 Li2 132.4(5) . . . . ?
N9 C30 O2 Li2 -49.4(7) . . . . ?
N20 C9 O9 Li1 -147.2(5) . . . . ?
N18 C9 O9 Li1 33.8(8) . . . . ?
N16 C17 O10 Li1 -50.9(7) . . . . ?
N14 C17 O10 Li1 132.8(5) . . . . ?
V5 O21 V1 O17 173.22(15) . . . . ?
V5 O21 V1 O13 69.23(16) . . . . ?
V5 O21 V1 O20 -83.50(15) . . . 3_466 ?
V5 O21 V1 O16 -23.3(3) . . . . ?
V5 O21 V1 O19 -8.62(13) . . . 3_466 ?
V5 O21 V1 V4 -51.29(12) . . . 3_466 ?
V5 O21 V1 V2 40.18(12) . . . . ?
V2 O13 V1 O17 -173.73(16) . . . . ?
V2 O13 V1 O21 -67.25(16) . . . . ?
V2 O13 V1 O20 39.6(3) . . . 3_466 ?
V2 O13 V1 O16 86.16(15) . . . . ?
V2 O13 V1 O19 11.91(14) . . . 3_466 ?
V2 O13 V1 V4 11.47(18) . . . 3_466 ?
V4 O16 V1 O17 -169.89(13) . . . . ?
V3 O16 V1 O17 80.23(14) 3_466 . . . ?
V4 O16 V1 O21 26.4(3) . . . . ?
V3 O16 V1 O21 -83.5(3) 3_466 . . . ?
V4 O16 V1 O13 -68.46(13) . . . . ?
V3 O16 V1 O13 -178.34(12) 3_466 . . . ?
V4 O16 V1 O20 90.42(13) . . . 3_466 ?
V3 O16 V1 O20 -19.46(10) 3_466 . . 3_466 ?
V4 O16 V1 O19 11.27(10) . . . 3_466 ?
V3 O16 V1 O19 -98.61(11) 3_466 . . 3_466 ?
V4 O16 V1 V4 54.16(10) . . . 3_466 ?
V3 O16 V1 V4 -55.72(8) 3_466 . . 3_466 ?
V4 O16 V1 V2 -36.85(10) . . . . ?
V3 O16 V1 V2 -146.73(9) 3_466 . . . ?
V1 O13 V2 O11 173.76(16) . . . . ?
V1 O13 V2 O14 68.69(16) . . . . ?
V1 O13 V2 O15 -23.0(4) . . . . ?
V1 O13 V2 O12 -86.10(15) . . . . ?
V1 O13 V2 O19 -11.78(14) . . . 3_466 ?
V1 O13 V2 V4 -55.41(13) . . . . ?
V1 O13 V2 V5 36.81(13) . . . . ?
V5 O14 V2 O11 178.99(15) . . . . ?
V5 O14 V2 O13 -77.14(16) . . . . ?
V5 O14 V2 O15 78.59(15) . . . . ?
V5 O14 V2 O12 14.0(4) . . . . ?
V5 O14 V2 O19 1.57(13) . . . 3_466 ?
V5 O14 V2 V4 6.03(19) . . . . ?
V5 O14 V2 V1 -46.70(12) . . . . ?
V3 O15 V2 O11 -178.74(16) . . . . ?
V3 O15 V2 O13 17.9(4) . . . . ?
V3 O15 V2 O14 -75.33(16) . . . . ?
V3 O15 V2 O12 81.86(16) . . . . ?
V3 O15 V2 O19 6.58(14) . . . 3_466 ?
V3 O15 V2 V4 50.86(13) . . . . ?
V3 O15 V2 V5 -42.90(13) . . . . ?
V3 O15 V2 V1 3.1(2) . . . . ?
V4 O12 V2 O11 -178.04(15) . . . . ?
V4 O12 V2 O13 79.93(15) . . . . ?
V4 O12 V2 O14 -12.8(3) . . . . ?
V4 O12 V2 O15 -78.39(14) . . . . ?
V4 O12 V2 O19 -0.08(12) . . . 3_466 ?
V4 O12 V2 V5 -3.93(17) . . . . ?
V4 O12 V2 V1 47.27(12) . . . . ?
O17 V1 V2 O11 -0.2(2) . . . . ?
O21 V1 V2 O11 103.91(18) . . . . ?
O13 V1 V2 O11 -8.6(2) . . . . ?
O20 V1 V2 O11 -167.08(18) 3_466 . . . ?
O16 V1 V2 O11 -99.79(17) . . . . ?
O19 V1 V2 O11 -172.87(18) 3_466 . . . ?
V4 V1 V2 O11 -178.78(16) 3_466 . . . ?
O17 V1 V2 O13 8.4(2) . . . . ?
O21 V1 V2 O13 112.51(18) . . . . ?
O20 V1 V2 O13 -158.48(19) 3_466 . . . ?
O16 V1 V2 O13 -91.19(17) . . . . ?
O19 V1 V2 O13 -164.27(18) 3_466 . . . ?
V4 V1 V2 O13 -170.19(16) 3_466 . . . ?
O17 V1 V2 O14 -101.91(17) . . . . ?
O21 V1 V2 O14 2.17(12) . . . . ?
O13 V1 V2 O14 -110.34(18) . . . . ?
O20 V1 V2 O14 91.18(13) 3_466 . . . ?
O16 V1 V2 O14 158.47(11) . . . . ?
O19 V1 V2 O14 85.39(12) 3_466 . . . ?
V4 V1 V2 O14 79.47(9) 3_466 . . . ?
O17 V1 V2 O15 177.23(18) . . . . ?
O21 V1 V2 O15 -78.70(13) . . . . ?
O13 V1 V2 O15 168.80(19) . . . . ?
O20 V1 V2 O15 10.31(15) 3_466 . . . ?
O16 V1 V2 O15 77.61(13) . . . . ?
O19 V1 V2 O15 4.53(13) 3_466 . . . ?
V4 V1 V2 O15 -1.39(11) 3_466 . . . ?
O17 V1 V2 O12 99.94(17) . . . . ?
O21 V1 V2 O12 -155.98(11) . . . . ?
O13 V1 V2 O12 91.51(17) . . . . ?
O20 V1 V2 O12 -66.97(12) 3_466 . . . ?
O16 V1 V2 O12 0.32(10) . . . . ?
O19 V1 V2 O12 -72.76(11) 3_466 . . . ?
V4 V1 V2 O12 -78.68(8) 3_466 . . . ?
O17 V1 V2 O19 172.70(17) . . . 3_466 ?
O21 V1 V2 O19 -83.22(12) . . . 3_466 ?
O13 V1 V2 O19 164.27(18) . . . 3_466 ?
O20 V1 V2 O19 5.79(12) 3_466 . . 3_466 ?
O16 V1 V2 O19 73.08(11) . . . 3_466 ?
V4 V1 V2 O19 -5.92(8) 3_466 . . 3_466 ?
O17 V1 V2 V4 124.49(15) . . . . ?
O21 V1 V2 V4 -131.43(9) . . . . ?
O13 V1 V2 V4 116.06(16) . . . . ?
O20 V1 V2 V4 -42.42(10) 3_466 . . . ?
O16 V1 V2 V4 24.87(7) . . . . ?
O19 V1 V2 V4 -48.21(8) 3_466 . . . ?
V4 V1 V2 V4 -54.12(3) 3_466 . . . ?
O17 V1 V2 V5 -128.57(15) . . . . ?
O21 V1 V2 V5 -24.49(9) . . . . ?
O13 V1 V2 V5 -137.00(16) . . . . ?
O20 V1 V2 V5 64.52(10) 3_466 . . . ?
O16 V1 V2 V5 131.82(8) . . . . ?
O19 V1 V2 V5 58.73(9) 3_466 . . . ?
V4 V1 V2 V5 52.82(2) 3_466 . . . ?
V2 O15 V3 O22 175.77(16) . . . . ?
V2 O15 V3 O23 71.37(16) . . . . ?
V2 O15 V3 O20 -81.67(15) . . . . ?
V2 O15 V3 O16 -20.9(4) . . . 3_466 ?
V2 O15 V3 O19 -6.60(14) . . . 3_466 ?
V2 O15 V3 V4 -49.67(13) . . . . ?
V2 O15 V3 V5 42.05(13) . . . . ?
V5 O23 V3 O22 -174.03(15) . . . . ?
V5 O23 V3 O15 -66.81(16) . . . . ?
V5 O23 V3 O20 42.9(3) . . . . ?
V5 O23 V3 O16 87.42(15) . . . 3_466 ?
V5 O23 V3 O19 13.61(13) . . . 3_466 ?
V5 O23 V3 V4 13.76(18) . . . . ?
V4 O20 V3 O22 170.80(14) . . . . ?
V1 O20 V3 O22 -75.42(15) 3_466 . . . ?
V4 O20 V3 O15 64.17(14) . . . . ?
V1 O20 V3 O15 177.96(12) 3_466 . . . ?
V4 O20 V3 O23 -45.9(3) . . . . ?
V1 O20 V3 O23 67.8(3) 3_466 . . . ?
V4 O20 V3 O16 -92.63(13) . . . 3_466 ?
V1 O20 V3 O16 21.16(11) 3_466 . . 3_466 ?
V4 O20 V3 O19 -16.26(11) . . . 3_466 ?
V1 O20 V3 O19 97.53(12) 3_466 . . 3_466 ?
V1 O20 V3 V4 113.79(16) 3_466 . . . ?
V4 O20 V3 V5 -20.23(15) . . . . ?
V1 O20 V3 V5 93.56(11) 3_466 . . . ?
V5 O18 V4 O12 174.50(12) 3_466 . . . ?
V5 O18 V4 O20 -82.68(14) 3_466 . . . ?
V5 O18 V4 O16 79.53(14) 3_466 . . . ?
V5 O18 V4 O19 0.63(13) 3_466 . . . ?
V5 O18 V4 O19 16.2(5) 3_466 . . 3_466 ?
V5 O18 V4 V2 168.96(5) 3_466 . . . ?
V5 O18 V4 V1 -47.55(11) 3_466 . . 3_466 ?
V5 O18 V4 V3 -85.42(16) 3_466 . . . ?
V2 O12 V4 O18 -174.67(13) . . . . ?
V2 O12 V4 O20 82.05(14) . . . . ?
V2 O12 V4 O16 -78.68(14) . . . . ?
V2 O12 V4 O19 -17.8(5) . . . . ?
V2 O12 V4 O19 0.09(13) . . . 3_466 ?
V2 O12 V4 V5 -168.69(6) . . . 3_466 ?
V2 O12 V4 V1 83.66(16) . . . 3_466 ?
V2 O12 V4 V3 47.46(11) . . . . ?
V3 O20 V4 O18 -176.94(12) . . . . ?
V1 O20 V4 O18 69.73(14) 3_466 . . . ?
V3 O20 V4 O12 -68.47(14) . . . . ?
V1 O20 V4 O12 178.20(13) 3_466 . . . ?
V3 O20 V4 O16 54.2(3) . . . . ?
V1 O20 V4 O16 -59.2(3) 3_466 . . . ?
V3 O20 V4 O19 95.95(12) . . . . ?
V1 O20 V4 O19 -17.38(12) 3_466 . . . ?
V3 O20 V4 O19 17.32(11) . . . 3_466 ?
V1 O20 V4 O19 -96.00(12) 3_466 . . 3_466 ?
V3 O20 V4 V5 144.58(10) . . . 3_466 ?
V1 O20 V4 V5 31.25(11) 3_466 . . 3_466 ?
V3 O20 V4 V2 -31.06(10) . . . . ?
V1 O20 V4 V2 -144.38(10) 3_466 . . . ?
V3 O20 V4 V1 113.33(16) . . . 3_466 ?
V1 O20 V4 V3 -113.33(16) 3_466 . . . ?
V1 O16 V4 O18 -179.11(13) . . . . ?
V3 O16 V4 O18 -74.72(14) 3_466 . . . ?
V1 O16 V4 O12 74.24(14) . . . . ?
V3 O16 V4 O12 178.63(13) 3_466 . . . ?
V1 O16 V4 O20 -49.4(3) . . . . ?
V3 O16 V4 O20 55.0(3) 3_466 . . . ?
V1 O16 V4 O19 -91.82(12) . . . . ?
V3 O16 V4 O19 12.58(11) 3_466 . . . ?
V1 O16 V4 O19 -12.12(11) . . . 3_466 ?
V3 O16 V4 O19 92.27(12) 3_466 . . 3_466 ?
V1 O16 V4 V5 -141.04(10) . . . 3_466 ?
V3 O16 V4 V5 -36.64(10) 3_466 . . 3_466 ?
V1 O16 V4 V2 37.18(10) . . . . ?
V3 O16 V4 V2 141.58(10) 3_466 . . . ?
V1 O16 V4 V1 -90.69(12) . . . 3_466 ?
V3 O16 V4 V1 13.70(16) 3_466 . . 3_466 ?
V1 O16 V4 V3 -11.73(16) . . . . ?
V3 O16 V4 V3 92.67(12) 3_466 . . . ?
V4 O19 V4 O18 176.11(12) 3_466 . . . ?
V3 O19 V4 O18 83.96(12) 3_466 . . . ?
V1 O19 V4 O18 -86.00(11) 3_466 . . . ?
V2 O19 V4 O18 -31.3(7) 3_466 . . . ?
V5 O19 V4 O18 -0.52(11) 3_466 . . . ?
V4 O19 V4 O12 18.3(5) 3_466 . . . ?
V3 O19 V4 O12 -73.8(4) 3_466 . . . ?
V1 O19 V4 O12 116.2(4) 3_466 . . . ?
V2 O19 V4 O12 170.9(6) 3_466 . . . ?
V5 O19 V4 O12 -158.3(4) 3_466 . . . ?
V4 O19 V4 O20 -83.69(11) 3_466 . . . ?
V3 O19 V4 O20 -175.85(12) 3_466 . . . ?
V1 O19 V4 O20 14.20(10) 3_466 . . . ?
V2 O19 V4 O20 68.9(7) 3_466 . . . ?
V5 O19 V4 O20 99.68(10) 3_466 . . . ?
V4 O19 V4 O16 80.91(11) 3_466 . . . ?
V3 O19 V4 O16 -11.24(10) 3_466 . . . ?
V1 O19 V4 O16 178.80(11) 3_466 . . . ?
V2 O19 V4 O16 -126.5(7) 3_466 . . . ?
V5 O19 V4 O16 -95.72(10) 3_466 . . . ?
V4 O19 V4 O19 0.0 3_466 . . 3_466 ?
V3 O19 V4 O19 -92.15(11) 3_466 . . 3_466 ?
V1 O19 V4 O19 97.89(11) 3_466 . . 3_466 ?
V2 O19 V4 O19 152.6(7) 3_466 . . 3_466 ?
V5 O19 V4 O19 -176.63(14) 3_466 . . 3_466 ?
V4 O19 V4 V5 176.63(14) 3_466 . . 3_466 ?
V3 O19 V4 V5 84.48(9) 3_466 . . 3_466 ?
V1 O19 V4 V5 -85.48(8) 3_466 . . 3_466 ?
V2 O19 V4 V5 -30.8(6) 3_466 . . 3_466 ?
V4 O19 V4 V2 4.72(13) 3_466 . . . ?
V3 O19 V4 V2 -87.44(10) 3_466 . . . ?
V1 O19 V4 V2 102.60(8) 3_466 . . . ?
V2 O19 V4 V2 157.3(6) 3_466 . . . ?
V5 O19 V4 V2 -171.91(4) 3_466 . . . ?
V4 O19 V4 V1 -97.89(11) 3_466 . . 3_466 ?
V3 O19 V4 V1 169.96(14) 3_466 . . 3_466 ?
V2 O19 V4 V1 54.7(6) 3_466 . . 3_466 ?
V5 O19 V4 V1 85.48(8) 3_466 . . 3_466 ?
V4 O19 V4 V3 -46.49(8) 3_466 . . . ?
V3 O19 V4 V3 -138.65(8) 3_466 . . . ?
V1 O19 V4 V3 51.39(7) 3_466 . . . ?
V2 O19 V4 V3 106.1(7) 3_466 . . . ?
V5 O19 V4 V3 136.88(6) 3_466 . . . ?
O11 V2 V4 O18 11.3(2) . . . . ?
O13 V2 V4 O18 -88.29(18) . . . . ?
O14 V2 V4 O18 -177.88(18) . . . . ?
O15 V2 V4 O18 104.74(18) . . . . ?
O12 V2 V4 O18 8.7(2) . . . . ?
O19 V2 V4 O18 -171.42(18) 3_466 . . . ?
V5 V2 V4 O18 -174.62(16) . . . . ?
V1 V2 V4 O18 -117.55(16) . . . . ?
O11 V2 V4 O12 2.6(2) . . . . ?
O13 V2 V4 O12 -96.98(16) . . . . ?
O14 V2 V4 O12 173.43(18) . . . . ?
O15 V2 V4 O12 96.05(16) . . . . ?
O19 V2 V4 O12 179.88(17) 3_466 . . . ?
V5 V2 V4 O12 176.68(14) . . . . ?
V1 V2 V4 O12 -126.24(14) . . . . ?
O11 V2 V4 O20 -99.38(16) . . . . ?
O13 V2 V4 O20 161.07(11) . . . . ?
O14 V2 V4 O20 71.48(13) . . . . ?
O15 V2 V4 O20 -5.90(11) . . . . ?
O12 V2 V4 O20 -101.95(16) . . . . ?
O19 V2 V4 O20 77.93(12) 3_466 . . . ?
V5 V2 V4 O20 74.73(8) . . . . ?
V1 V2 V4 O20 131.81(8) . . . . ?
O11 V2 V4 O16 103.63(16) . . . . ?
O13 V2 V4 O16 4.08(11) . . . . ?
O14 V2 V4 O16 -85.51(13) . . . . ?
O15 V2 V4 O16 -162.89(11) . . . . ?
O12 V2 V4 O16 101.06(16) . . . . ?
O19 V2 V4 O16 -79.06(11) 3_466 . . . ?
V5 V2 V4 O16 -82.26(8) . . . . ?
V1 V2 V4 O16 -25.18(7) . . . . ?
O11 V2 V4 O19 176.59(16) . . . . ?
O13 V2 V4 O19 77.04(12) . . . . ?
O14 V2 V4 O19 -12.55(14) . . . . ?
O15 V2 V4 O19 -89.93(12) . . . . ?
O12 V2 V4 O19 174.03(17) . . . . ?
O19 V2 V4 O19 -6.09(17) 3_466 . . . ?
V5 V2 V4 O19 -9.29(9) . . . . ?
V1 V2 V4 O19 47.78(9) . . . . ?
O11 V2 V4 O19 -177.32(17) . . . 3_466 ?
O13 V2 V4 O19 83.13(12) . . . 3_466 ?
O14 V2 V4 O19 -6.46(13) . . . 3_466 ?
O15 V2 V4 O19 -83.84(12) . . . 3_466 ?
O12 V2 V4 O19 -179.88(17) . . . 3_466 ?
V5 V2 V4 O19 -3.20(9) . . . 3_466 ?
V1 V2 V4 O19 53.87(9) . . . 3_466 ?
O11 V2 V4 V5 118.0(3) . . . 3_466 ?
O13 V2 V4 V5 18.4(2) . . . 3_466 ?
O14 V2 V4 V5 -71.2(3) . . . 3_466 ?
O15 V2 V4 V5 -148.5(2) . . . 3_466 ?
O12 V2 V4 V5 115.4(3) . . . 3_466 ?
O19 V2 V4 V5 -64.7(2) 3_466 . . 3_466 ?
V5 V2 V4 V5 -67.9(2) . . . 3_466 ?
V1 V2 V4 V5 -10.8(2) . . . 3_466 ?
O11 V2 V4 V1 -124.26(14) . . . 3_466 ?
O13 V2 V4 V1 136.20(9) . . . 3_466 ?
O14 V2 V4 V1 46.60(11) . . . 3_466 ?
O15 V2 V4 V1 -30.77(9) . . . 3_466 ?
O12 V2 V4 V1 -126.82(14) . . . 3_466 ?
O19 V2 V4 V1 53.06(9) 3_466 . . 3_466 ?
V5 V2 V4 V1 49.86(3) . . . 3_466 ?
V1 V2 V4 V1 106.93(3) . . . 3_466 ?
O11 V2 V4 V3 -120.39(14) . . . . ?
O13 V2 V4 V3 140.06(9) . . . . ?
O14 V2 V4 V3 50.47(10) . . . . ?
O15 V2 V4 V3 -26.91(8) . . . . ?
O12 V2 V4 V3 -122.96(14) . . . . ?
O19 V2 V4 V3 56.93(9) 3_466 . . . ?
V5 V2 V4 V3 53.73(2) . . . . ?
V1 V2 V4 V3 110.80(2) . . . . ?
O22 V3 V4 O18 -8.5(2) . . . . ?
O15 V3 V4 O18 -109.39(16) . . . . ?
O23 V3 V4 O18 160.55(16) . . . . ?
O20 V3 V4 O18 4.44(18) . . . . ?
O16 V3 V4 O18 82.91(16) 3_466 . . . ?
O19 V3 V4 O18 160.76(16) 3_466 . . . ?
V5 V3 V4 O18 167.77(13) . . . . ?
O22 V3 V4 O12 99.81(18) . . . . ?
O15 V3 V4 O12 -1.04(12) . . . . ?
O23 V3 V4 O12 -91.10(13) . . . . ?
O20 V3 V4 O12 112.79(16) . . . . ?
O16 V3 V4 O12 -168.74(12) 3_466 . . . ?
O19 V3 V4 O12 -90.90(13) 3_466 . . . ?
V5 V3 V4 O12 -83.88(9) . . . . ?
O22 V3 V4 O20 -12.98(19) . . . . ?
O15 V3 V4 O20 -113.83(15) . . . . ?
O23 V3 V4 O20 156.11(16) . . . . ?
O16 V3 V4 O20 78.47(15) 3_466 . . . ?
O19 V3 V4 O20 156.31(16) 3_466 . . . ?
V5 V3 V4 O20 163.33(13) . . . . ?
O22 V3 V4 O16 -169.82(17) . . . . ?
O15 V3 V4 O16 89.33(13) . . . . ?
O23 V3 V4 O16 -0.73(14) . . . . ?
O20 V3 V4 O16 -156.84(16) . . . . ?
O16 V3 V4 O16 -78.37(14) 3_466 . . . ?
O19 V3 V4 O16 -0.53(13) 3_466 . . . ?
V5 V3 V4 O16 6.49(10) . . . . ?
O22 V3 V4 O19 -94.45(17) . . . . ?
O15 V3 V4 O19 164.70(11) . . . . ?
O23 V3 V4 O19 74.64(12) . . . . ?
O20 V3 V4 O19 -81.47(14) . . . . ?
O16 V3 V4 O19 -3.00(10) 3_466 . . . ?
O19 V3 V4 O19 74.85(13) 3_466 . . . ?
V5 V3 V4 O19 81.86(7) . . . . ?
O22 V3 V4 O19 -169.29(18) . . . 3_466 ?
O15 V3 V4 O19 89.85(13) . . . 3_466 ?
O23 V3 V4 O19 -0.21(13) . . . 3_466 ?
O20 V3 V4 O19 -156.31(16) . . . 3_466 ?
O16 V3 V4 O19 -77.84(12) 3_466 . . 3_466 ?
V5 V3 V4 O19 7.02(9) . . . 3_466 ?
O22 V3 V4 V5 -56.36(16) . . . 3_466 ?
O15 V3 V4 V5 -157.22(9) . . . 3_466 ?
O23 V3 V4 V5 112.72(10) . . . 3_466 ?
O20 V3 V4 V5 -43.39(13) . . . 3_466 ?
O16 V3 V4 V5 35.08(8) 3_466 . . 3_466 ?
O19 V3 V4 V5 112.93(10) 3_466 . . 3_466 ?
V5 V3 V4 V5 119.94(3) . . . 3_466 ?
O22 V3 V4 V2 130.91(15) . . . . ?
O15 V3 V4 V2 30.05(9) . . . . ?
O23 V3 V4 V2 -60.01(10) . . . . ?
O20 V3 V4 V2 143.89(13) . . . . ?
O16 V3 V4 V2 -137.65(8) 3_466 . . . ?
O19 V3 V4 V2 -59.80(9) 3_466 . . . ?
V5 V3 V4 V2 -52.78(2) . . . . ?
O22 V3 V4 V1 -52.83(15) . . . 3_466 ?
O15 V3 V4 V1 -153.68(9) . . . 3_466 ?
O23 V3 V4 V1 116.26(10) . . . 3_466 ?
O20 V3 V4 V1 -39.85(12) . . . 3_466 ?
O16 V3 V4 V1 38.62(8) 3_466 . . 3_466 ?
O19 V3 V4 V1 116.47(9) 3_466 . . 3_466 ?
V5 V3 V4 V1 123.48(2) . . . 3_466 ?
V3 O23 V5 O24 172.71(16) . . . . ?
V3 O23 V5 O14 67.27(16) . . . . ?
V3 O23 V5 O21 -28.1(3) . . . . ?
V3 O23 V5 O18 -87.14(15) . . . 3_466 ?
V3 O23 V5 O19 -13.35(13) . . . 3_466 ?
V3 O23 V5 V4 -56.42(12) . . . 3_466 ?
V3 O23 V5 V2 35.03(13) . . . . ?
V2 O14 V5 O24 176.70(15) . . . . ?
V2 O14 V5 O23 -79.61(16) . . . . ?
V2 O14 V5 O21 75.10(15) . . . . ?
V2 O14 V5 O18 7.3(4) . . . 3_466 ?
V2 O14 V5 O19 -1.57(13) . . . 3_466 ?
V2 O14 V5 V4 2.03(19) . . . 3_466 ?
V2 O14 V5 V3 -49.11(12) . . . . ?
V1 O21 V5 O24 -177.21(16) . . . . ?
V1 O21 V5 O23 23.5(4) . . . . ?
V1 O21 V5 O14 -72.68(16) . . . . ?
V1 O21 V5 O18 83.47(15) . . . 3_466 ?
V1 O21 V5 O19 8.65(13) . . . 3_466 ?
V1 O21 V5 V4 52.37(13) . . . 3_466 ?
V1 O21 V5 V2 -40.73(13) . . . . ?
V1 O21 V5 V3 5.63(19) . . . . ?
O11 V2 V5 O24 -6.1(2) . . . . ?
O13 V2 V5 O24 98.39(18) . . . . ?
O14 V2 V5 O24 -4.7(2) . . . . ?
O15 V2 V5 O24 -102.65(18) . . . . ?
O12 V2 V5 O24 -177.69(18) . . . . ?
O19 V2 V5 O24 177.38(18) 3_466 . . . ?
V4 V2 V5 O24 -179.71(16) . . . . ?
V1 V2 V5 O24 120.00(16) . . . . ?
O11 V2 V5 O23 99.01(17) . . . . ?
O13 V2 V5 O23 -156.48(12) . . . . ?
O14 V2 V5 O23 100.44(18) . . . . ?
O15 V2 V5 O23 2.48(12) . . . . ?
O12 V2 V5 O23 -72.56(12) . . . . ?
O19 V2 V5 O23 -77.49(12) 3_466 . . . ?
V4 V2 V5 O23 -74.58(9) . . . . ?
V1 V2 V5 O23 -134.87(9) . . . . ?
O11 V2 V5 O14 -1.4(2) . . . . ?
O13 V2 V5 O14 103.08(18) . . . . ?
O15 V2 V5 O14 -97.96(17) . . . . ?
O12 V2 V5 O14 -173.00(18) . . . . ?
O19 V2 V5 O14 -177.93(18) 3_466 . . . ?
V4 V2 V5 O14 -175.02(16) . . . . ?
V1 V2 V5 O14 124.69(16) . . . . ?
O11 V2 V5 O21 -103.75(17) . . . . ?
O13 V2 V5 O21 0.76(12) . . . . ?
O14 V2 V5 O21 -102.32(17) . . . . ?
O15 V2 V5 O21 159.72(12) . . . . ?
O12 V2 V5 O21 84.68(12) . . . . ?
O19 V2 V5 O21 79.75(11) 3_466 . . . ?
V4 V2 V5 O21 82.66(8) . . . . ?
V1 V2 V5 O21 22.37(8) . . . . ?
O11 V2 V5 O18 -177.72(17) . . . 3_466 ?
O13 V2 V5 O18 -73.21(12) . . . 3_466 ?
O14 V2 V5 O18 -176.29(18) . . . 3_466 ?
O15 V2 V5 O18 85.75(12) . . . 3_466 ?
O12 V2 V5 O18 10.70(13) . . . 3_466 ?
O19 V2 V5 O18 5.77(12) 3_466 . . 3_466 ?
V4 V2 V5 O18 8.68(9) . . . 3_466 ?
V1 V2 V5 O18 -51.61(9) . . . 3_466 ?
O11 V2 V5 O19 176.51(17) . . . 3_466 ?
O13 V2 V5 O19 -78.98(11) . . . 3_466 ?
O14 V2 V5 O19 177.93(18) . . . 3_466 ?
O15 V2 V5 O19 79.97(11) . . . 3_466 ?
O12 V2 V5 O19 4.93(12) . . . 3_466 ?
V4 V2 V5 O19 2.91(8) . . . 3_466 ?
V1 V2 V5 O19 -57.38(8) . . . 3_466 ?
O11 V2 V5 V4 -179.74(15) . . . 3_466 ?
O13 V2 V5 V4 -75.23(9) . . . 3_466 ?
O14 V2 V5 V4 -178.31(16) . . . 3_466 ?
O15 V2 V5 V4 83.73(8) . . . 3_466 ?
O12 V2 V5 V4 8.68(9) . . . 3_466 ?
O19 V2 V5 V4 3.75(8) 3_466 . . 3_466 ?
V4 V2 V5 V4 6.66(3) . . . 3_466 ?
V1 V2 V5 V4 -53.63(2) . . . 3_466 ?
O11 V2 V5 V3 119.92(15) . . . . ?
O13 V2 V5 V3 -135.57(9) . . . . ?
O14 V2 V5 V3 121.35(16) . . . . ?
O15 V2 V5 V3 23.39(8) . . . . ?
O12 V2 V5 V3 -51.65(9) . . . . ?
O19 V2 V5 V3 -56.58(8) 3_466 . . . ?
V4 V2 V5 V3 -53.67(2) . . . . ?
V1 V2 V5 V3 -113.96(3) . . . . ?
O22 V3 V5 O24 -2.0(2) . . . . ?
O15 V3 V5 O24 102.79(19) . . . . ?
O23 V3 V5 O24 -10.1(2) . . . . ?
O20 V3 V5 O24 -166.88(18) . . . . ?
O16 V3 V5 O24 -100.03(18) 3_466 . . . ?
O19 V3 V5 O24 -172.04(18) 3_466 . . . ?
V4 V3 V5 O24 -178.40(16) . . . . ?
O22 V3 V5 O23 8.1(2) . . . . ?
O15 V3 V5 O23 112.89(18) . . . . ?
O20 V3 V5 O23 -156.78(18) . . . . ?
O16 V3 V5 O23 -89.94(17) 3_466 . . . ?
O19 V3 V5 O23 -161.95(17) 3_466 . . . ?
V4 V3 V5 O23 -168.31(15) . . . . ?
O22 V3 V5 O14 -102.90(17) . . . . ?
O15 V3 V5 O14 1.88(13) . . . . ?
O23 V3 V5 O14 -111.01(18) . . . . ?
O20 V3 V5 O14 92.21(13) . . . . ?
O16 V3 V5 O14 159.05(11) 3_466 . . . ?
O19 V3 V5 O14 87.05(12) 3_466 . . . ?
V4 V3 V5 O14 80.69(9) . . . . ?
O22 V3 V5 O21 174.07(17) . . . . ?
O15 V3 V5 O21 -81.15(13) . . . . ?
O23 V3 V5 O21 165.96(18) . . . . ?
O20 V3 V5 O21 9.18(14) . . . . ?
O16 V3 V5 O21 76.02(12) 3_466 . . . ?
O19 V3 V5 O21 4.02(13) 3_466 . . . ?
V4 V3 V5 O21 -2.34(10) . . . . ?
O22 V3 V5 O18 98.25(17) . . . 3_466 ?
O15 V3 V5 O18 -156.97(12) . . . 3_466 ?
O23 V3 V5 O18 90.14(17) . . . 3_466 ?
O20 V3 V5 O18 -66.64(12) . . . 3_466 ?
O16 V3 V5 O18 0.20(10) 3_466 . . 3_466 ?
O19 V3 V5 O18 -71.80(11) 3_466 . . 3_466 ?
V4 V3 V5 O18 -78.16(8) . . . 3_466 ?
O22 V3 V5 O19 170.06(17) . . . 3_466 ?
O15 V3 V5 O19 -85.17(12) . . . 3_466 ?
O23 V3 V5 O19 161.95(17) . . . 3_466 ?
O20 V3 V5 O19 5.16(12) . . . 3_466 ?
O16 V3 V5 O19 72.01(11) 3_466 . . 3_466 ?
V4 V3 V5 O19 -6.36(8) . . . 3_466 ?
O22 V3 V5 V4 122.72(15) . . . 3_466 ?
O15 V3 V5 V4 -132.51(9) . . . 3_466 ?
O23 V3 V5 V4 114.61(15) . . . 3_466 ?
O20 V3 V5 V4 -42.18(9) . . . 3_466 ?
O16 V3 V5 V4 24.67(7) 3_466 . . 3_466 ?
O19 V3 V5 V4 -47.34(8) 3_466 . . 3_466 ?
V4 V3 V5 V4 -53.70(2) . . . 3_466 ?
O22 V3 V5 V2 -130.86(15) . . . . ?
O15 V3 V5 V2 -26.08(9) . . . . ?
O23 V3 V5 V2 -138.97(15) . . . . ?
O20 V3 V5 V2 64.25(9) . . . . ?
O16 V3 V5 V2 131.09(8) 3_466 . . . ?
O19 V3 V5 V2 59.09(8) 3_466 . . . ?
V4 V3 V5 V2 52.73(2) . . . . ?
C17 O10 Li1 O9 15.1(7) . . . . ?
C17 O10 Li1 O2W 136.2(5) . . . . ?
C17 O10 Li1 O1W -98.6(6) . . . . ?
C9 O9 Li1 O10 -5.7(8) . . . . ?
C9 O9 Li1 O2W -118.4(6) . . . . ?
C9 O9 Li1 O1W 115.8(6) . . . . ?
C38 O1 Li2 O3W -125.7(6) . . . . ?
C38 O1 Li2 O2 -8.2(8) . . . . ?
C38 O1 Li2 O4W 112.4(6) . . . . ?
C30 O2 Li2 O1 15.7(7) . . . . ?
C30 O2 Li2 O3W 121.6(5) . . . . ?
C30 O2 Li2 O4W -94.5(6) . . . . ?
